data_4121436
loop_
_publ_author_name
'Meng, Wenjing'
'League, Aaron B.'
'Ronson, Tanya K.'
'Clegg, Jack K.'
'Isley, 3rd, William C'
'Semrouni, David'
'Gagliardi, Laura'
'Cramer, Christopher J.'
'Nitschke, Jonathan R.'

_publ_section_title
;
 Empirical and Theoretical Insights into the Structural Features and
 Host-Guest Chemistry of M8L4 Tube Architectures.
;
_journal_issue 10
_journal_name_full 'Journal of the American Chemical Society'
_journal_page_first 3972
_journal_page_last 3980
_journal_paper_doi 10.1021/ja412964r
_journal_volume 136
_journal_year 2014
_chemical_formula_moiety
;
'C168 H101 Br16 Cu8 N32, 8(B F4), 0.5(C4 H10 O), 5(C2 H3 N) ' 
;
_chemical_formula_sum 'C180 H124 B8 Br16 Cu8 F32 N37 O0.5'
_chemical_formula_weight 5294.52
_chemical_name_systematic
; 
 ? 
;
_space_group_IT_number 15
_symmetry_cell_setting monoclinic
_symmetry_space_group_name_Hall '-C 2yc'
_symmetry_space_group_name_H-M 'C 1 2/c 1'
_atom_sites_solution_hydrogens geom
_atom_sites_solution_primary direct
_atom_sites_solution_secondary difmap
_audit_creation_method SHELXL-97
_cell_angle_alpha 90.00
_cell_angle_beta 109.894(2)
_cell_angle_gamma 90.00
_cell_formula_units_Z 8
_cell_length_a 47.2607(10)
_cell_length_b 25.8641(5)
_cell_length_c 38.3681(9)
_cell_measurement_reflns_used 28431
_cell_measurement_temperature 120(2)
_cell_measurement_theta_max 61.3508
_cell_measurement_theta_min 3.2888
_cell_volume 44100.7(17)
_computing_cell_refinement
;
CrysAlisPro, Agilent Technologies,
Version 1.171.35.21 (release 20-01-2012 CrysAlis171 .NET)
(compiled Jan 23 2012,18:06:46)
;
_computing_data_collection
;
CrysAlisPro, Agilent Technologies,
Version 1.171.35.21 (release 20-01-2012 CrysAlis171 .NET)
(compiled Jan 23 2012,18:06:46)
;
_computing_data_reduction
;
CrysAlisPro, Agilent Technologies,
Version 1.171.35.21 (release 20-01-2012 CrysAlis171 .NET)
(compiled Jan 23 2012,18:06:46)
;
_computing_structure_refinement 'SHELXL-97 (Sheldrick, 1997)'
_computing_structure_solution 'SUPERFLIP (Palatinus & Chapuis, 2007)'
_diffrn_ambient_temperature 120(2)
_diffrn_detector_area_resol_mean 16.1183
_diffrn_measured_fraction_theta_full 0.998
_diffrn_measured_fraction_theta_max 0.998
_diffrn_measurement_device_type 'Xcalibur, Eos, Gemini ultra'
_diffrn_measurement_method 'w/ scans'
_diffrn_radiation_monochromator mirror
_diffrn_radiation_source 'Enhance Ultra (Cu) X-ray Source'
_diffrn_radiation_type CuK\a
_diffrn_radiation_wavelength 1.54180
_diffrn_reflns_av_R_equivalents 0.0453
_diffrn_reflns_av_sigmaI/netI 0.0345
_diffrn_reflns_limit_h_max 47
_diffrn_reflns_limit_h_min -47
_diffrn_reflns_limit_k_max 25
_diffrn_reflns_limit_k_min -25
_diffrn_reflns_limit_l_max 38
_diffrn_reflns_limit_l_min -38
_diffrn_reflns_number 104557
_diffrn_reflns_theta_full 50.43
_diffrn_reflns_theta_max 50.43
_diffrn_reflns_theta_min 4.46
_diffrn_standards_decay_% 0
_diffrn_standards_interval_count 0
_diffrn_standards_interval_time 0
_diffrn_standards_number 0
_exptl_absorpt_coefficient_mu 4.928
_exptl_absorpt_correction_T_max 1.00000
_exptl_absorpt_correction_T_min 0.54489
_exptl_absorpt_correction_type multi-scan
_exptl_absorpt_process_details
; 
CrysAlisPro, Agilent Technologies,
Version 1.171.35.21 (release 20-01-2012 CrysAlis171 .NET)
(compiled Jan 23 2012,18:06:46)
Empirical absorption correction using spherical harmonics,
 implemented in SCALE3 ABSPACK scaling algorithm. 
;
_exptl_crystal_colour brown
_exptl_crystal_density_diffrn 1.595
_exptl_crystal_density_method 'not measured'
_exptl_crystal_description plate
_exptl_crystal_F_000 20696
_exptl_crystal_size_max 0.40
_exptl_crystal_size_mid 0.40
_exptl_crystal_size_min 0.05
_refine_diff_density_max 1.825
_refine_diff_density_min -1.195
_refine_diff_density_rms 0.102
_refine_ls_extinction_method none
_refine_ls_goodness_of_fit_ref 1.027
_refine_ls_hydrogen_treatment constr
_refine_ls_matrix_type full
_refine_ls_number_parameters 2306
_refine_ls_number_reflns 23027
_refine_ls_number_restraints 123
_refine_ls_restrained_S_all 1.052
_refine_ls_R_factor_all 0.0774
_refine_ls_R_factor_gt 0.0668
_refine_ls_shift/su_max 0.001
_refine_ls_shift/su_mean 0.000
_refine_ls_structure_factor_coef Fsqd
_refine_ls_weighting_details 'calc w=1/[\s^2^(Fo^2^)+(0.1097P)^2^+387.2785P] where P=(Fo^2^+2Fc^2^)/3'
_refine_ls_weighting_scheme calc
_refine_ls_wR_factor_gt 0.1813
_refine_ls_wR_factor_ref 0.1900
_reflns_number_gt 19066
_reflns_number_total 23027
_reflns_threshold_expression >2sigma(I)
_cod_data_source_file ja412964r_si_001.cif
_cod_data_source_block wm-9-156
_cod_original_cell_volume 44100.7(16)
_cod_original_sg_symbol_H-M 'C 2/c'
_cod_original_formula_sum 'C180 H124 B8 Br16 Cu8 F32 N37 O0.50'
_cod_database_code 4121436

loop_
_symmetry_equiv_pos_as_xyz
'x, y, z'
'-x, y, -z+1/2'
'x+1/2, y+1/2, z'
'-x+1/2, y+1/2, -z+1/2'
'-x, -y, -z'
'x, -y, z-1/2'
'-x+1/2, -y+1/2, -z'
'x+1/2, -y+1/2, z-1/2'

loop_
_atom_site_label
_atom_site_type_symbol
_atom_site_fract_x
_atom_site_fract_y
_atom_site_fract_z
_atom_site_U_iso_or_equiv
_atom_site_adp_type
_atom_site_occupancy
_atom_site_symmetry_multiplicity
_atom_site_calc_flag
_atom_site_refinement_flags
_atom_site_disorder_assembly
_atom_site_disorder_group
Cu1 Cu 0.43688(2) 0.53103(4) 0.52650(3) 0.0374(3) Uani 1 1 d . . .
Cu2 Cu 0.35249(3) 0.64318(5) 0.55880(3) 0.0492(3) Uani 1 1 d . . .
Cu3 Cu 0.51498(4) 0.81907(7) 0.51918(5) 0.0951(6) Uani 1 1 d . . .
Cu4 Cu 0.43094(4) 0.93112(6) 0.54354(4) 0.0868(6) Uani 1 1 d . . .
Cu5 Cu 0.38884(3) 0.76954(5) 0.18092(3) 0.0603(4) Uani 1 1 d . . .
Cu6 Cu 0.25535(3) 0.93526(5) 0.23308(4) 0.0541(3) Uani 1 1 d . . .
Cu7 Cu 0.19044(3) 0.75596(5) 0.23806(4) 0.0552(3) Uani 1 1 d . . .
Cu8 Cu 0.33232(3) 0.60449(5) 0.18760(3) 0.0525(3) Uani 1 1 d . . .
N1 N 0.44186(14) 0.5103(3) 0.57924(17) 0.0410(16) Uani 1 1 d . . .
N2 N 0.45253(14) 0.5987(2) 0.55182(17) 0.0378(15) Uani 1 1 d . . .
N4 N 0.49601(18) 0.7721(3) 0.5465(2) 0.062(2) Uani 1 1 d D A .
N5 N 0.36672(15) 0.5929(3) 0.23410(18) 0.0450(17) Uani 1 1 d . . .
N6 N 0.32690(16) 0.5235(3) 0.19495(19) 0.0498(18) Uani 1 1 d . . .
N7 N 0.41588(18) 0.7538(3) 0.2334(2) 0.0529(19) Uani 1 1 d . . .
N8 N 0.4189(2) 0.8287(3) 0.1879(2) 0.069(2) Uani 1 1 d . . .
N9 N 0.45612(14) 0.4761(2) 0.50306(17) 0.0354(15) Uani 1 1 d . . .
N10 N 0.40408(13) 0.5250(2) 0.47692(17) 0.0349(15) Uani 1 1 d . . .
N11 N 0.32847(16) 0.6187(3) 0.50798(18) 0.0466(17) Uani 1 1 d . . .
N12 N 0.31038(19) 0.6559(3) 0.5614(2) 0.067(2) Uani 1 1 d . . .
N13 N 0.29531(16) 0.6500(3) 0.17568(19) 0.0554(19) Uani 1 1 d . . .
N14 N 0.32537(17) 0.6187(3) 0.13264(19) 0.059(2) Uani 1 1 d . . .
N15 N 0.21774(16) 0.7469(3) 0.2077(2) 0.0531(19) Uani 1 1 d . . .
N16 N 0.16644(16) 0.7977(3) 0.1935(2) 0.056(2) Uani 1 1 d . . .
N17 N 0.37701(17) 0.6058(3) 0.6059(2) 0.0516(18) Uani 1 1 d . . .
N18 N 0.38893(17) 0.6895(3) 0.5743(2) 0.0521(18) Uani 1 1 d . . .
N19 N 0.43288(18) 0.8627(3) 0.5692(2) 0.064(2) Uani 1 1 d . . .
N20 N 0.4658(3) 0.9449(4) 0.5903(3) 0.116(4) Uani 1 1 d . F .
N21 N 0.16834(17) 0.7014(3) 0.2568(2) 0.059(2) Uani 1 1 d . . .
N22 N 0.21074(15) 0.7673(3) 0.2926(2) 0.0504(18) Uani 1 1 d . . .
N23 N 0.26113(15) 0.9279(3) 0.2869(2) 0.0491(18) Uani 1 1 d . . .
N24 N 0.27439(17) 1.0067(3) 0.2512(3) 0.066(2) Uani 1 1 d . . .
N26 N 0.4194(2) 0.9447(4) 0.4895(2) 0.069(2) Uani 1 1 d . . .
N27 N 0.4978(2) 0.8468(3) 0.4683(3) 0.072(2) Uani 1 1 d . . .
N29 N 0.26592(17) 0.8860(3) 0.1982(2) 0.0537(19) Uani 1 1 d . . .
N30 N 0.21827(16) 0.9461(3) 0.1873(2) 0.0529(19) Uani 1 1 d . . .
N31 N 0.34357(18) 0.7838(3) 0.1682(2) 0.064(2) Uani 1 1 d . . .
N32 N 0.3734(2) 0.7373(3) 0.1304(2) 0.066(2) Uani 1 1 d . . .
C1 C 0.43895(19) 0.4638(3) 0.5927(2) 0.048(2) Uani 1 1 d . . .
C2 C 0.4495(2) 0.4513(3) 0.6306(2) 0.051(2) Uani 1 1 d . . .
H2 H 0.4472 0.4176 0.6390 0.062 Uiso 1 1 calc R . .
C3 C 0.4632(2) 0.4892(4) 0.6545(2) 0.060(3) Uani 1 1 d . . .
H3 H 0.4704 0.4825 0.6804 0.072 Uiso 1 1 calc R . .
C4 C 0.4669(2) 0.5388(4) 0.6412(2) 0.057(2) Uani 1 1 d . . .
H4 H 0.4764 0.5656 0.6580 0.068 Uiso 1 1 calc R . .
C5 C 0.45663(18) 0.5479(3) 0.6043(2) 0.042(2) Uani 1 1 d . . .
C6 C 0.45991(18) 0.5960(3) 0.5874(2) 0.044(2) Uani 1 1 d . . .
H6 H 0.4675 0.6257 0.6022 0.053 Uiso 1 1 calc R . .
Br2 Br 0.54465(11) 0.94707(15) 0.54623(10) 0.1371(15) Uani 0.56 1 d PDU A 1
N3 N 0.5245(2) 0.8608(3) 0.57199(18) 0.051(3) Uiso 0.56 1 d PGDU A 1
C7 C 0.5413(2) 0.9057(3) 0.5829(2) 0.063(2) Uiso 0.56 1 d PGDU A 1
C8 C 0.5535(3) 0.9183(3) 0.6203(3) 0.063(2) Uiso 0.56 1 d PGDU A 1
H8 H 0.5650 0.9490 0.6278 0.076 Uiso 0.56 1 calc PR A 1
C9 C 0.5488(3) 0.8860(4) 0.64674(18) 0.062(2) Uiso 0.56 1 d PGDU A 1
H9 H 0.5571 0.8946 0.6723 0.074 Uiso 0.56 1 calc PR A 1
C10 C 0.5319(3) 0.8411(4) 0.6358(2) 0.061(2) Uiso 0.56 1 d PGDU A 1
H10 H 0.5287 0.8190 0.6539 0.073 Uiso 0.56 1 calc PR A 1
C11 C 0.5198(2) 0.8285(3) 0.5984(3) 0.058(2) Uiso 0.56 1 d PGDU A 1
C12 C 0.5019(5) 0.7851(9) 0.5810(3) 0.068(13) Uiso 0.56 1 d PD A 1
H12 H 0.4938 0.7642 0.5956 0.081 Uiso 0.56 1 calc PR A 1
Br2' Br 0.56225(12) 0.92232(19) 0.53642(11) 0.1234(17) Uani 0.44 1 d PDU A 2
N3' N 0.5343(3) 0.8478(5) 0.5642(2) 0.049(3) Uiso 0.44 1 d PGDU A 2
C7' C 0.5542(3) 0.8892(5) 0.5737(3) 0.063(3) Uiso 0.44 1 d PGDU A 2
C8' C 0.5676(3) 0.9032(4) 0.6107(3) 0.063(2) Uiso 0.44 1 d PGDU A 2
H8' H 0.5812 0.9314 0.6172 0.076 Uiso 0.44 1 calc PR A 2
C9' C 0.5610(3) 0.8758(5) 0.6382(2) 0.062(2) Uiso 0.44 1 d PGDU A 2
H9' H 0.5701 0.8853 0.6634 0.074 Uiso 0.44 1 calc PR A 2
C10' C 0.5411(3) 0.8344(5) 0.6287(3) 0.059(2) Uiso 0.44 1 d PGDU A 2
H10' H 0.5366 0.8157 0.6474 0.071 Uiso 0.44 1 calc PR A 2
C11' C 0.5277(3) 0.8204(4) 0.5917(3) 0.057(3) Uiso 0.44 1 d PGDU A 2
C12' C 0.5069(6) 0.7782(9) 0.5822(3) 0.040(10) Uiso 0.44 1 d PD A 2
H12' H 0.5018 0.7576 0.5996 0.048 Uiso 0.44 1 calc PR A 2
C13 C 0.45577(17) 0.6453(3) 0.5338(2) 0.0389(19) Uani 1 1 d . . .
C14 C 0.47342(18) 0.6868(3) 0.5515(2) 0.047(2) Uani 1 1 d . A .
H14 H 0.4833 0.6864 0.5776 0.056 Uiso 1 1 calc R . .
C15 C 0.4765(2) 0.7292(3) 0.5304(2) 0.052(2) Uani 1 1 d . . .
C16 C 0.46284(19) 0.7294(3) 0.4922(2) 0.049(2) Uani 1 1 d . A .
H16 H 0.4656 0.7582 0.4783 0.058 Uiso 1 1 calc R . .
C17 C 0.44505(17) 0.6878(3) 0.4737(2) 0.042(2) Uani 1 1 d . . .
C18 C 0.44171(17) 0.6463(3) 0.4955(2) 0.041(2) Uani 1 1 d . A .
H18 H 0.4294 0.6179 0.4837 0.049 Uiso 1 1 calc R . .
C19 C 0.43377(17) 0.6854(3) 0.4325(2) 0.0374(19) Uani 1 1 d . A .
C20 C 0.42409(18) 0.7287(3) 0.4104(2) 0.047(2) Uani 1 1 d . . .
H20 H 0.4225 0.7609 0.4215 0.056 Uiso 1 1 calc R A .
C21 C 0.41665(19) 0.7259(3) 0.3722(2) 0.048(2) Uani 1 1 d . A .
H21 H 0.4100 0.7561 0.3577 0.057 Uiso 1 1 calc R . .
C22 C 0.41870(17) 0.6793(3) 0.3549(2) 0.041(2) Uani 1 1 d . . .
C23 C 0.42738(17) 0.6353(3) 0.3770(2) 0.040(2) Uani 1 1 d . A .
H23 H 0.4283 0.6028 0.3660 0.048 Uiso 1 1 calc R . .
C24 C 0.43448(17) 0.6389(3) 0.4146(2) 0.041(2) Uani 1 1 d . . .
H24 H 0.4401 0.6083 0.4291 0.050 Uiso 1 1 calc R A .
C25 C 0.41059(18) 0.6764(3) 0.3140(2) 0.044(2) Uani 1 1 d . A .
C26 C 0.41856(18) 0.7154(3) 0.2942(2) 0.045(2) Uani 1 1 d . . .
H26 H 0.4300 0.7440 0.3072 0.054 Uiso 1 1 calc R A .
C27 C 0.40998(18) 0.7135(3) 0.2553(2) 0.046(2) Uani 1 1 d . A .
C28 C 0.39276(19) 0.6727(3) 0.2365(2) 0.048(2) Uani 1 1 d . . .
H28 H 0.3859 0.6721 0.2102 0.058 Uiso 1 1 calc R A .
C29 C 0.38544(17) 0.6328(3) 0.2556(2) 0.047(2) Uani 1 1 d . A .
C30 C 0.39438(17) 0.6336(3) 0.2945(2) 0.042(2) Uani 1 1 d . . .
H30 H 0.3895 0.6057 0.3075 0.051 Uiso 1 1 calc R A .
C31 C 0.37028(19) 0.5462(4) 0.2454(2) 0.048(2) Uani 1 1 d . . .
H31 H 0.3859 0.5378 0.2679 0.058 Uiso 1 1 calc R . .
C32 C 0.3506(2) 0.5056(4) 0.2240(2) 0.049(2) Uani 1 1 d . . .
C33 C 0.3550(2) 0.4537(4) 0.2321(2) 0.058(2) Uani 1 1 d . . .
H33 H 0.3715 0.4424 0.2529 0.070 Uiso 1 1 calc R . .
C34 C 0.3350(2) 0.4180(4) 0.2094(3) 0.067(3) Uani 1 1 d . . .
H34 H 0.3379 0.3819 0.2137 0.081 Uiso 1 1 calc R . .
C35 C 0.3113(2) 0.4364(5) 0.1809(3) 0.070(3) Uani 1 1 d . . .
H35 H 0.2970 0.4131 0.1653 0.084 Uiso 1 1 calc R . .
C36 C 0.3080(2) 0.4883(4) 0.1747(2) 0.059(3) Uani 1 1 d . . .
C37 C 0.4364(2) 0.7868(4) 0.2463(3) 0.059(2) Uani 1 1 d . . .
H37 H 0.4497 0.7840 0.2712 0.070 Uiso 1 1 calc R . .
C38 C 0.4398(2) 0.8296(4) 0.2227(3) 0.067(3) Uani 1 1 d . . .
C39 C 0.4614(3) 0.8680(5) 0.2345(4) 0.095(4) Uani 1 1 d . . .
H39 H 0.4752 0.8683 0.2592 0.114 Uiso 1 1 calc R . .
C40 C 0.4622(3) 0.9056(6) 0.2097(4) 0.114(5) Uani 1 1 d . . .
H40 H 0.4769 0.9322 0.2170 0.137 Uiso 1 1 calc R . .
C41 C 0.4424(3) 0.9047(5) 0.1753(4) 0.103(4) Uani 1 1 d . . .
H41 H 0.4428 0.9307 0.1581 0.124 Uiso 1 1 calc R . .
C42 C 0.4215(3) 0.8662(5) 0.1651(3) 0.081(3) Uani 1 1 d . . .
C50 C 0.48066(19) 0.4489(3) 0.5182(2) 0.046(2) Uani 1 1 d . . .
C51 C 0.4874(2) 0.4035(3) 0.5027(3) 0.053(2) Uani 1 1 d . . .
H51 H 0.5052 0.3846 0.5150 0.064 Uiso 1 1 calc R . .
C52 C 0.4676(2) 0.3873(4) 0.4694(3) 0.063(3) Uani 1 1 d . . .
H52 H 0.4715 0.3568 0.4580 0.075 Uiso 1 1 calc R . .
C53 C 0.4417(2) 0.4161(4) 0.4526(3) 0.054(2) Uani 1 1 d . . .
H53 H 0.4277 0.4059 0.4293 0.065 Uiso 1 1 calc R . .
C54 C 0.43659(17) 0.4597(3) 0.4702(2) 0.0373(19) Uani 1 1 d . . .
C55 C 0.40925(17) 0.4906(3) 0.4559(2) 0.0384(19) Uani 1 1 d . . .
H55 H 0.3956 0.4854 0.4315 0.046 Uiso 1 1 calc R . .
C56 C 0.2999(2) 0.6221(4) 0.5005(3) 0.064(3) Uani 1 1 d . . .
H56 H 0.2864 0.6141 0.4764 0.077 Uiso 1 1 calc R . .
C57 C 0.2888(2) 0.6384(5) 0.5299(3) 0.079(3) Uani 1 1 d . . .
C58 C 0.2594(3) 0.6334(7) 0.5268(4) 0.133(6) Uani 1 1 d . . .
H58 H 0.2446 0.6217 0.5046 0.159 Uiso 1 1 calc R . .
C59 C 0.2520(4) 0.6465(8) 0.5587(5) 0.143(6) Uani 1 1 d U . .
H59 H 0.2320 0.6419 0.5584 0.172 Uiso 1 1 calc R . .
C60 C 0.2726(4) 0.6650(9) 0.5886(5) 0.160(9) Uani 1 1 d . . .
H60 H 0.2673 0.6747 0.6094 0.193 Uiso 1 1 calc R . .
C61 C 0.3017(3) 0.6700(5) 0.5894(3) 0.089(4) Uani 1 1 d . . .
C62 C 0.33977(18) 0.6027(3) 0.4795(2) 0.040(2) Uani 1 1 d . . .
C63 C 0.36570(17) 0.5725(3) 0.4904(2) 0.0394(19) Uani 1 1 d . . .
H63 H 0.3749 0.5629 0.5157 0.047 Uiso 1 1 calc R . .
C64 C 0.37785(16) 0.5566(3) 0.4643(2) 0.0342(18) Uani 1 1 d . . .
C65 C 0.36553(16) 0.5738(3) 0.4274(2) 0.0344(18) Uani 1 1 d . . .
H65 H 0.3748 0.5644 0.4099 0.041 Uiso 1 1 calc R . .
C66 C 0.33986(16) 0.6045(3) 0.4166(2) 0.0352(18) Uani 1 1 d . . .
C67 C 0.32701(18) 0.6182(3) 0.4432(2) 0.043(2) Uani 1 1 d . . .
H67 H 0.3092 0.6386 0.4361 0.051 Uiso 1 1 calc R . .
C68 C 0.32636(16) 0.6240(3) 0.3782(2) 0.0378(19) Uani 1 1 d . . .
C69 C 0.34386(18) 0.6404(3) 0.3576(2) 0.045(2) Uani 1 1 d . . .
H69 H 0.3652 0.6392 0.3684 0.054 Uiso 1 1 calc R . .
C70 C 0.33102(18) 0.6585(3) 0.3218(2) 0.046(2) Uani 1 1 d . . .
H70 H 0.3435 0.6700 0.3085 0.055 Uiso 1 1 calc R . .
C71 C 0.30005(19) 0.6600(3) 0.3051(2) 0.047(2) Uani 1 1 d . . .
C72 C 0.28231(18) 0.6447(3) 0.3260(2) 0.041(2) Uani 1 1 d . . .
H72 H 0.2610 0.6470 0.3153 0.049 Uiso 1 1 calc R . .
C73 C 0.29491(18) 0.6265(3) 0.3613(2) 0.043(2) Uani 1 1 d . . .
H73 H 0.2823 0.6154 0.3746 0.052 Uiso 1 1 calc R . .
C74 C 0.28552(18) 0.6759(3) 0.2653(2) 0.046(2) Uani 1 1 d . . .
C75 C 0.2969(2) 0.6590(3) 0.2385(2) 0.052(2) Uani 1 1 d . . .
H75 H 0.3147 0.6388 0.2455 0.063 Uiso 1 1 calc R . .
C76 C 0.2825(2) 0.6713(4) 0.2014(2) 0.053(2) Uani 1 1 d . . .
C77 C 0.25668(19) 0.7018(4) 0.1905(2) 0.052(2) Uani 1 1 d . . .
H77 H 0.2469 0.7103 0.1652 0.062 Uiso 1 1 calc R . .
C78 C 0.24563(19) 0.7191(3) 0.2170(2) 0.050(2) Uani 1 1 d . . .
C79 C 0.25945(18) 0.7059(3) 0.2541(2) 0.048(2) Uani 1 1 d . . .
H79 H 0.2510 0.7174 0.2719 0.057 Uiso 1 1 calc R . .
C80 C 0.2816(2) 0.6553(5) 0.1402(3) 0.074(3) Uani 1 1 d . . .
C81 C 0.2970(2) 0.6361(4) 0.1153(3) 0.071(3) Uani 1 1 d . . .
C82 C 0.2834(3) 0.6354(5) 0.0772(3) 0.093(4) Uani 1 1 d . . .
H82 H 0.2633 0.6468 0.0657 0.111 Uiso 1 1 calc R . .
C83 C 0.3006(3) 0.6171(5) 0.0565(3) 0.099(4) Uani 1 1 d . . .
H83 H 0.2921 0.6161 0.0303 0.119 Uiso 1 1 calc R . .
C84 C 0.3292(3) 0.6010(5) 0.0734(3) 0.088(4) Uani 1 1 d . . .
H84 H 0.3410 0.5884 0.0595 0.105 Uiso 1 1 calc R . .
C85 C 0.3407(2) 0.6034(4) 0.1117(3) 0.065(3) Uani 1 1 d . . .
C86 C 0.2074(2) 0.7704(4) 0.1762(3) 0.061(3) Uani 1 1 d . . .
H86 H 0.2186 0.7704 0.1597 0.073 Uiso 1 1 calc R . .
C87 C 0.1788(2) 0.7965(4) 0.1661(3) 0.058(2) Uani 1 1 d . . .
C88 C 0.1648(2) 0.8179(4) 0.1319(3) 0.075(3) Uani 1 1 d . . .
H88 H 0.1743 0.8170 0.1136 0.090 Uiso 1 1 calc R . .
C89 C 0.1373(3) 0.8407(5) 0.1240(4) 0.092(4) Uani 1 1 d . . .
H89 H 0.1272 0.8552 0.1002 0.110 Uiso 1 1 calc R . .
C90 C 0.1242(2) 0.8423(4) 0.1514(3) 0.077(3) Uani 1 1 d . . .
H90 H 0.1052 0.8583 0.1470 0.093 Uiso 1 1 calc R . .
C91 C 0.1395(2) 0.8203(4) 0.1850(3) 0.068(3) Uani 1 1 d . . .
C100 C 0.3696(2) 0.5661(4) 0.6231(2) 0.057(2) Uani 1 1 d . . .
C101 C 0.3862(2) 0.5505(4) 0.6588(3) 0.064(3) Uani 1 1 d . . .
H101 H 0.3799 0.5219 0.6700 0.076 Uiso 1 1 calc R . .
C102 C 0.4117(3) 0.5774(4) 0.6775(3) 0.072(3) Uani 1 1 d . . .
H102 H 0.4234 0.5679 0.7021 0.086 Uiso 1 1 calc R . .
C103 C 0.4203(3) 0.6184(4) 0.6604(3) 0.069(3) Uani 1 1 d . . .
H103 H 0.4383 0.6370 0.6727 0.083 Uiso 1 1 calc R . .
C104 C 0.4023(2) 0.6318(3) 0.6250(3) 0.057(2) Uani 1 1 d . . .
C105 C 0.4084(2) 0.6760(3) 0.6058(3) 0.059(2) Uani 1 1 d . . .
H105 H 0.4265 0.6950 0.6162 0.071 Uiso 1 1 calc R . .
C106 C 0.4509(3) 0.8627(5) 0.6028(3) 0.078(3) Uani 1 1 d . . .
H106 H 0.4531 0.8331 0.6182 0.094 Uiso 1 1 calc R . .
C107 C 0.4679(3) 0.9097(5) 0.6164(3) 0.093(4) Uani 1 1 d . . .
C108 C 0.4854(4) 0.9166(6) 0.6537(4) 0.126(6) Uani 1 1 d . . .
H108 H 0.4875 0.8898 0.6714 0.151 Uiso 1 1 calc R . .
C109 C 0.4998(4) 0.9644(7) 0.6640(4) 0.143(7) Uani 1 1 d . . .
H109 H 0.5118 0.9704 0.6892 0.171 Uiso 1 1 calc R . .
C112 C 0.4144(2) 0.8180(4) 0.5531(3) 0.055(2) Uani 1 1 d . . .
C113 C 0.4131(2) 0.7737(3) 0.5727(2) 0.052(2) Uani 1 1 d . . .
H113 H 0.4256 0.7701 0.5979 0.062 Uiso 1 1 calc R . .
C114 C 0.3935(2) 0.7348(3) 0.5552(2) 0.051(2) Uani 1 1 d . . .
C115 C 0.3750(2) 0.7391(3) 0.5179(2) 0.051(2) Uani 1 1 d . . .
C116 C 0.3761(2) 0.7849(3) 0.4982(2) 0.052(2) Uani 1 1 d . . .
C117 C 0.3958(2) 0.8226(4) 0.5164(2) 0.054(2) Uani 1 1 d . . .
H117 H 0.3969 0.8533 0.5033 0.064 Uiso 1 1 calc R . .
C118 C 0.3538(2) 0.7938(3) 0.4612(2) 0.048(2) Uani 1 1 d . . .
C119 C 0.3431(2) 0.7543(3) 0.4352(2) 0.052(2) Uani 1 1 d . . .
H119 H 0.3517 0.7208 0.4405 0.063 Uiso 1 1 calc R . .
C120 C 0.3200(2) 0.7632(3) 0.4016(2) 0.051(2) Uani 1 1 d . . .
H120 H 0.3131 0.7357 0.3844 0.062 Uiso 1 1 calc R . .
C121 C 0.30712(19) 0.8117(3) 0.3932(2) 0.047(2) Uani 1 1 d . . .
C122 C 0.3184(2) 0.8511(3) 0.4187(2) 0.051(2) Uani 1 1 d . . .
H122 H 0.3101 0.8848 0.4132 0.061 Uiso 1 1 calc R . .
C123 C 0.3413(2) 0.8426(3) 0.4520(2) 0.051(2) Uani 1 1 d . . .
H123 H 0.3485 0.8704 0.4688 0.062 Uiso 1 1 calc R . .
C124 C 0.2821(2) 0.8230(3) 0.3578(2) 0.046(2) Uani 1 1 d . . .
C125 C 0.2586(2) 0.7887(3) 0.3424(2) 0.048(2) Uani 1 1 d . . .
H125 H 0.2584 0.7566 0.3544 0.057 Uiso 1 1 calc R . .
C126 C 0.23536(18) 0.8007(3) 0.3098(2) 0.043(2) Uani 1 1 d . . .
C127 C 0.23673(19) 0.8474(3) 0.2909(2) 0.045(2) Uani 1 1 d . . .
H127 H 0.2219 0.8547 0.2676 0.055 Uiso 1 1 calc R . .
C128 C 0.25944(19) 0.8816(3) 0.3067(2) 0.044(2) Uani 1 1 d . . .
C129 C 0.28199(19) 0.8699(3) 0.3395(2) 0.046(2) Uani 1 1 d . . .
H129 H 0.2977 0.8941 0.3499 0.055 Uiso 1 1 calc R . .
C130 C 0.20175(19) 0.7356(3) 0.3128(3) 0.050(2) Uani 1 1 d . . .
H130 H 0.2108 0.7357 0.3390 0.060 Uiso 1 1 calc R . .
C131 C 0.1778(2) 0.7005(4) 0.2947(3) 0.067(3) Uani 1 1 d . . .
C132 C 0.1659(3) 0.6673(5) 0.3150(4) 0.091(4) Uani 1 1 d . . .
H132 H 0.1734 0.6666 0.3413 0.109 Uiso 1 1 calc R . .
C133 C 0.1422(4) 0.6349(6) 0.2941(5) 0.121(5) Uani 1 1 d . . .
H133 H 0.1332 0.6119 0.3066 0.146 Uiso 1 1 calc R . .
C134 C 0.1321(3) 0.6361(5) 0.2567(5) 0.109(5) Uani 1 1 d . . .
H134 H 0.1160 0.6143 0.2429 0.131 Uiso 1 1 calc R . .
C135 C 0.1454(3) 0.6697(4) 0.2388(4) 0.083(3) Uani 1 1 d . . .
C136 C 0.2707(2) 0.9689(4) 0.3058(3) 0.057(2) Uani 1 1 d . . .
H136 H 0.2740 0.9696 0.3316 0.069 Uiso 1 1 calc R . .
C137 C 0.3283(3) 0.7702(4) 0.1353(3) 0.071(3) Uani 1 1 d . . .
H137 H 0.3071 0.7750 0.1260 0.085 Uiso 1 1 calc R . .
C138 C 0.2767(2) 1.0152(4) 0.2869(3) 0.065(3) Uani 1 1 d . . .
C139 C 0.3437(3) 0.7473(4) 0.1126(3) 0.076(3) Uani 1 1 d . . .
C140 C 0.3300(3) 0.7385(5) 0.0746(3) 0.096(4) Uani 1 1 d . . .
H140 H 0.3094 0.7468 0.0623 0.115 Uiso 1 1 calc R . .
C141 C 0.2851(2) 1.0616(4) 0.3053(4) 0.086(4) Uani 1 1 d . . .
H141 H 0.2870 1.0655 0.3307 0.103 Uiso 1 1 calc R . .
C142 C 0.3473(4) 0.7172(5) 0.0553(3) 0.112(5) Uani 1 1 d . . .
H142 H 0.3383 0.7091 0.0297 0.135 Uiso 1 1 calc R . .
C143 C 0.2906(3) 1.1023(5) 0.2848(6) 0.110(5) Uani 1 1 d . . .
H143 H 0.2963 1.1352 0.2960 0.132 Uiso 1 1 calc R . .
C144 C 0.3775(3) 0.7079(4) 0.0735(4) 0.092(4) Uani 1 1 d . . .
H144 H 0.3897 0.6941 0.0605 0.110 Uiso 1 1 calc R . .
C145 C 0.2876(3) 1.0945(5) 0.2483(6) 0.112(5) Uani 1 1 d . . .
H145 H 0.2913 1.1222 0.2342 0.134 Uiso 1 1 calc R . .
C146 C 0.2792(2) 1.0461(4) 0.2320(4) 0.079(3) Uani 1 1 d . . .
C147 C 0.3897(3) 0.7189(4) 0.1105(3) 0.081(4) Uani 1 1 d . . .
N25 N 0.39713(18) 0.9847(3) 0.5379(2) 0.089(3) Uani 1 1 d G E .
C154 C 0.3872(2) 1.0050(3) 0.50221(19) 0.090(4) Uani 1 1 d G . .
C153 C 0.3655(2) 1.0437(4) 0.4928(2) 0.109(4) Uani 1 1 d G . .
H153 H 0.3587 1.0576 0.4684 0.131 Uiso 1 1 calc R . .
C152 C 0.35366(19) 1.0619(3) 0.5190(3) 0.137(6) Uani 1 1 d G . .
H152 H 0.3388 1.0884 0.5125 0.164 Uiso 1 1 calc R . .
C151 C 0.3635(2) 1.0416(4) 0.5546(3) 0.135(6) Uani 1 1 d G E .
H151 H 0.3554 1.0541 0.5726 0.162 Uiso 1 1 calc R . .
C150 C 0.3853(2) 1.0029(4) 0.56408(18) 0.109(4) Uani 1 1 d GDU . .
C155 C 0.3998(3) 0.9793(5) 0.4773(3) 0.074(3) Uani 1 1 d . . .
H155 H 0.3932 0.9885 0.4518 0.089 Uiso 1 1 calc R . .
C156 C 0.5151(3) 0.8408(5) 0.4493(4) 0.089(4) Uani 1 1 d . . .
H156 H 0.5079 0.8511 0.4240 0.106 Uiso 1 1 calc R A .
N28 N 0.5501(2) 0.7982(4) 0.4992(3) 0.113(4) Uani 1 1 d G A .
C157 C 0.54507(18) 0.8192(4) 0.4643(2) 0.106(5) Uani 1 1 d G A .
C158 C 0.5684(3) 0.8215(4) 0.4499(2) 0.116(5) Uani 1 1 d G . .
H158 H 0.5649 0.8358 0.4260 0.139 Uiso 1 1 calc R A .
C159 C 0.5967(2) 0.8028(5) 0.4705(4) 0.141(6) Uani 1 1 d G A .
H159 H 0.6127 0.8044 0.4607 0.169 Uiso 1 1 calc R . .
C160 C 0.60176(18) 0.7818(5) 0.5055(4) 0.168(9) Uani 1 1 d GD . .
H160 H 0.6211 0.7691 0.5196 0.202 Uiso 1 1 calc R A .
C161 C 0.5784(2) 0.7795(4) 0.5198(3) 0.152(8) Uani 1 1 d G A .
C162 C 0.4688(2) 0.8686(4) 0.4527(3) 0.063(3) Uani 1 1 d . . .
C163 C 0.4583(3) 0.8964(4) 0.4766(3) 0.067(3) Uani 1 1 d . A .
H163 H 0.4709 0.9015 0.5016 0.080 Uiso 1 1 calc R . .
C164 C 0.4300(3) 0.9166(4) 0.4644(3) 0.069(3) Uani 1 1 d . . .
C165 C 0.4107(2) 0.9065(4) 0.4277(2) 0.065(3) Uani 1 1 d . A .
H165 H 0.3907 0.9195 0.4191 0.078 Uiso 1 1 calc R . .
C166 C 0.4217(2) 0.8766(4) 0.4040(2) 0.058(3) Uani 1 1 d . . .
C167 C 0.4505(2) 0.8590(4) 0.4163(2) 0.058(2) Uani 1 1 d . A .
H167 H 0.4582 0.8404 0.4001 0.069 Uiso 1 1 calc R . .
C168 C 0.4003(2) 0.8645(4) 0.3663(2) 0.056(2) Uani 1 1 d . A .
C169 C 0.3706(2) 0.8509(4) 0.3601(3) 0.059(2) Uani 1 1 d . . .
H169 H 0.3636 0.8495 0.3805 0.071 Uiso 1 1 calc R A .
C170 C 0.3509(2) 0.8393(4) 0.3249(3) 0.060(2) Uani 1 1 d . A .
H170 H 0.3307 0.8297 0.3215 0.072 Uiso 1 1 calc R . .
C171 C 0.3606(2) 0.8419(4) 0.2944(2) 0.056(2) Uani 1 1 d . . .
C172 C 0.3904(2) 0.8539(4) 0.3004(3) 0.062(3) Uani 1 1 d . A .
H172 H 0.3976 0.8545 0.2801 0.074 Uiso 1 1 calc R . .
C173 C 0.4100(2) 0.8650(4) 0.3361(3) 0.062(3) Uani 1 1 d . . .
H173 H 0.4304 0.8731 0.3396 0.075 Uiso 1 1 calc R A .
C174 C 0.3394(2) 0.8344(4) 0.2557(3) 0.063(3) Uani 1 1 d . A .
C175 C 0.3113(2) 0.8575(4) 0.2440(2) 0.056(2) Uani 1 1 d . . .
H175 H 0.3045 0.8745 0.2616 0.068 Uiso 1 1 calc R A .
C176 C 0.2932(2) 0.8559(3) 0.2073(2) 0.054(2) Uani 1 1 d . A .
C177 C 0.3025(2) 0.8319(4) 0.1813(3) 0.060(3) Uani 1 1 d . . .
H177 H 0.2900 0.8319 0.1559 0.072 Uiso 1 1 calc R A .
C178 C 0.3303(2) 0.8075(4) 0.1924(3) 0.061(3) Uani 1 1 d . A .
C179 C 0.3484(2) 0.8099(4) 0.2296(3) 0.067(3) Uani 1 1 d . . .
H179 H 0.3677 0.7940 0.2371 0.080 Uiso 1 1 calc R A .
C180 C 0.2460(2) 0.8854(4) 0.1654(3) 0.064(3) Uani 1 1 d . . .
H180 H 0.2480 0.8632 0.1467 0.077 Uiso 1 1 calc R . .
C181 C 0.2201(2) 0.9203(4) 0.1581(3) 0.060(3) Uani 1 1 d . . .
C182 C 0.1993(2) 0.9259(4) 0.1227(3) 0.075(3) Uani 1 1 d . . .
H182 H 0.2010 0.9068 0.1024 0.090 Uiso 1 1 calc R . .
C183 C 0.1759(3) 0.9605(5) 0.1182(4) 0.087(4) Uani 1 1 d . . .
H183 H 0.1610 0.9652 0.0945 0.105 Uiso 1 1 calc R . .
C184 C 0.1744(2) 0.9881(4) 0.1481(3) 0.069(3) Uani 1 1 d . . .
H184 H 0.1587 1.0124 0.1453 0.083 Uiso 1 1 calc R . .
C185 C 0.1957(2) 0.9799(4) 0.1815(3) 0.059(3) Uani 1 1 d . . .
B1 B 0.3562(3) 0.3680(6) 0.4739(4) 0.097(5) Uani 1 1 d D . .
B2 B 0.4068(2) 0.4887(4) 0.3507(3) 0.054(3) Uani 1 1 d . . .
B3 B 0.5056(4) 0.1699(7) 0.6587(5) 0.095(5) Uani 1 1 d D . .
B4 B 0.5143(2) 0.2687(3) 0.3322(2) 0.070(4) Uani 1 1 d D . .
F1 F 0.36530(19) 0.4051(4) 0.4565(2) 0.126(3) Uani 1 1 d . B .
F2 F 0.3418(3) 0.3842(4) 0.4970(3) 0.164(4) Uani 1 1 d . B .
F3 F 0.3445(3) 0.3223(5) 0.4528(4) 0.092(4) Uiso 0.50 1 d PDU B 1
F4 F 0.3840(4) 0.3426(7) 0.4944(5) 0.108(4) Uiso 0.50 1 d PDU B 1
F3' F 0.3318(3) 0.3477(6) 0.4469(4) 0.094(4) Uiso 0.50 1 d PDU B 2
F4' F 0.3759(4) 0.3445(7) 0.5019(5) 0.109(4) Uiso 0.50 1 d PDU B 2
F5 F 0.39940(18) 0.4528(2) 0.37202(18) 0.100(2) Uani 1 1 d . . .
F6 F 0.40216(17) 0.4681(3) 0.31630(16) 0.102(2) Uani 1 1 d . . .
F7 F 0.43642(15) 0.5025(3) 0.3667(2) 0.109(2) Uani 1 1 d . . .
F8 F 0.38846(13) 0.5311(2) 0.3474(2) 0.093(2) Uani 1 1 d . . .
F9 F 0.4771(3) 0.1710(6) 0.6287(4) 0.090(4) Uiso 0.50 1 d PD C 1
F9' F 0.4818(4) 0.1404(7) 0.6331(5) 0.123(6) Uiso 0.50 1 d PD C 2
F10 F 0.49855(17) 0.1940(3) 0.68712(19) 0.105(2) Uani 1 1 d . C .
F11 F 0.52402(18) 0.2001(3) 0.6467(2) 0.114(2) Uani 1 1 d . C .
F12 F 0.5197(2) 0.1237(3) 0.6724(3) 0.129(3) Uani 1 1 d . C .
F13 F 0.4831(2) 0.2602(5) 0.3206(4) 0.118(4) Uiso 0.583(9) 1 d PDU D 1
F14 F 0.5253(3) 0.2211(4) 0.3414(4) 0.124(4) Uiso 0.583(9) 1 d PDU D 1
F15 F 0.5197(4) 0.2928(6) 0.3047(4) 0.137(4) Uiso 0.583(9) 1 d PDU D 1
F16 F 0.5212(2) 0.2926(4) 0.3658(3) 0.084(3) Uiso 0.583(9) 1 d PDU D 1
F13' F 0.5002(4) 0.2254(6) 0.3353(5) 0.129(4) Uiso 0.417(9) 1 d PDU D 2
F14' F 0.5432(3) 0.2509(7) 0.3350(5) 0.116(4) Uiso 0.417(9) 1 d PDU D 2
F15' F 0.5031(5) 0.2840(7) 0.2958(3) 0.133(4) Uiso 0.417(9) 1 d PDU D 2
F16' F 0.5167(3) 0.3105(5) 0.3533(4) 0.073(4) Uiso 0.417(9) 1 d PDU D 2
Br1 Br 0.41842(3) 0.41414(4) 0.55753(3) 0.0643(3) Uani 1 1 d . . .
Br3 Br 0.39275(4) 0.86418(5) 0.11682(4) 0.1071(5) Uani 1 1 d . . .
Br4 Br 0.27378(2) 0.51372(5) 0.13632(3) 0.0758(3) Uani 1 1 d . . .
Br5 Br 0.508691(19) 0.47317(4) 0.56372(2) 0.0486(2) Uani 1 1 d . . .
Br6 Br 0.33165(3) 0.69139(5) 0.63269(3) 0.0847(4) Uani 1 1 d . . .
Br7 Br 0.12237(2) 0.81790(5) 0.22257(4) 0.0768(3) Uani 1 1 d . . .
Br8 Br 0.38094(3) 0.58478(4) 0.13762(3) 0.0703(3) Uani 1 1 d . . .
Br9 Br 0.19508(3) 1.01837(5) 0.22325(3) 0.0747(3) Uani 1 1 d . . .
Br10 Br 0.43059(3) 0.70699(5) 0.13628(4) 0.0894(4) Uani 1 1 d . . .
Br11 Br 0.39493(15) 0.97786(17) 0.60932(11) 0.0918(14) Uani 0.702(15) 1 d PDU E 1
Br21 Br 0.4116(5) 0.9723(4) 0.6137(2) 0.122(3) Uani 0.298(15) 1 d PDU E 2
Br12 Br 0.58082(6) 0.74291(12) 0.56063(9) 0.1325(12) Uani 0.768(7) 1 d PDU A 1
Br22 Br 0.58639(18) 0.7767(5) 0.5790(3) 0.116(3) Uani 0.232(7) 1 d PDU A 2
C110 C 0.4969(4) 1.0018(7) 0.6388(5) 0.121(5) Uiso 1 1 d . F .
H110 H 0.5063 1.0345 0.6458 0.146 Uiso 1 1 calc R . .
C111 C 0.4791(4) 0.9910(6) 0.6011(5) 0.121(5) Uiso 1 1 d D . .
Br13 Br 0.4913(3) 1.0195(5) 0.5631(2) 0.163(4) Uani 0.432(12) 1 d PDU F 1
Br30 Br 0.4740(3) 1.0435(3) 0.56351(17) 0.166(4) Uani 0.568(12) 1 d PDU F 2
Br14 Br 0.33368(3) 0.53212(5) 0.59547(3) 0.0747(3) Uani 1 1 d . . .
Br15 Br 0.27573(3) 1.03466(6) 0.18223(5) 0.1040(5) Uani 1 1 d . . .
Br16 Br 0.13286(3) 0.67124(5) 0.18659(4) 0.1041(5) Uani 1 1 d . . .
N1S N 0.4551(3) 0.3311(5) 0.3840(4) 0.126(4) Uiso 1 1 d . . .
C1S C 0.4576(3) 0.3582(5) 0.3633(4) 0.088(3) Uiso 1 1 d . . .
C2S C 0.4591(4) 0.3868(6) 0.3348(4) 0.116(5) Uiso 1 1 d . . .
N2S N 0.25750(19) 0.2720(3) 0.3943(3) 0.065(2) Uiso 1 1 d . . .
C3S C 0.2647(4) 0.2811(6) 0.4199(5) 0.115(5) Uiso 1 1 d . . .
C4S C 0.2778(5) 0.2951(8) 0.4626(6) 0.164(7) Uiso 1 1 d . . .
F18 F 0.2601(3) 0.6982(5) 0.4092(4) 0.187(4) Uiso 1 1 d D G .
F20 F 0.2159(4) 0.7036(7) 0.4027(5) 0.253(7) Uiso 1 1 d D G .
F19 F 0.2308(5) 0.6506(8) 0.3695(6) 0.287(9) Uiso 1 1 d D G .
F17 F 0.2486(4) 0.6119(7) 0.4144(6) 0.140(6) Uiso 0.50 1 d PD G 1
F17' F 0.2382(5) 0.6392(9) 0.4381(6) 0.166(8) Uiso 0.50 1 d PD G 2
B5 B 0.2369(5) 0.6633(7) 0.4061(6) 0.29(2) Uiso 1 1 d D . .
F23 F 0.3325(3) -0.0329(5) 0.3656(4) 0.178(4) Uiso 1 1 d . . .
F22 F 0.3380(3) -0.0328(5) 0.4262(4) 0.187(5) Uiso 1 1 d . . .
F24 F 0.3555(4) 0.0342(6) 0.3984(4) 0.218(6) Uiso 1 1 d . . .
F21 F 0.3059(4) 0.0218(7) 0.3876(5) 0.249(7) Uiso 1 1 d . . .
B6 B 0.3324(7) -0.0099(12) 0.3942(9) 0.167(9) Uiso 1 1 d . . .
N4S N 0.4275(4) 0.5366(6) 0.2214(4) 0.138(5) Uiso 1 1 d . . .
C7S C 0.4431(4) 0.5495(7) 0.2492(5) 0.133(6) Uiso 1 1 d . . .
C8S C 0.4605(4) 0.5510(7) 0.2908(5) 0.127(5) Uiso 1 1 d . . .
C52S C 0.3856(6) 0.0093(10) 0.3161(7) 0.092(7) Uiso 0.50 1 d P . .
O1S O 0.3772(6) -0.0192(10) 0.2573(7) 0.150(8) Uiso 0.50 1 d P H .
C50S C 0.3574(7) -0.0084(12) 0.2846(9) 0.112(9) Uiso 0.50 1 d P . .
C54S C 0.3536(13) -0.0573(19) 0.1832(11) 0.094(15) Uiso 0.25 1 d PD H 1
C55S C 0.3739(10) -0.0566(16) 0.1977(12) 0.069(11) Uiso 0.25 1 d PD H 2
C53S C 0.3574(8) -0.0310(14) 0.2158(10) 0.133(11) Uiso 0.50 1 d PD . .
N5S N 0.5008(6) 0.3417(11) 0.6617(8) 0.264(12) Uiso 1 1 d . . .
C9S C 0.5002(4) 0.3312(7) 0.6264(6) 0.138(6) Uiso 1 1 d . . .
C10S C 0.4944(4) 0.3047(7) 0.5919(5) 0.140(6) Uiso 1 1 d . . .
N6S N 0.2770(5) 0.5034(9) 0.5169(7) 0.215(8) Uiso 1 1 d . . .
C11S C 0.2940(5) 0.4839(9) 0.4563(6) 0.166(7) Uiso 1 1 d . . .
C12S C 0.2861(6) 0.4940(10) 0.4885(8) 0.183(9) Uiso 1 1 d . . .
F27 F 0.5000 0.4897(4) 0.2500 0.111(3) Uiso 1 2 d S . .
F26 F 0.5166(2) 0.4115(4) 0.2792(3) 0.055(2) Uiso 0.50 1 d PD . .
B7 B 0.5000 0.4344(8) 0.2500 0.086(6) Uiso 1 2 d S . .
F28 F 0.4765(4) 0.4349(7) 0.2705(5) 0.142(6) Uiso 0.50 1 d PD . .

loop_
_atom_site_aniso_label
_atom_site_aniso_U_11
_atom_site_aniso_U_22
_atom_site_aniso_U_33
_atom_site_aniso_U_23
_atom_site_aniso_U_13
_atom_site_aniso_U_12
Cu1 0.0398(6) 0.0438(7) 0.0290(6) -0.0036(5) 0.0121(5) -0.0026(5)
Cu2 0.0588(8) 0.0560(8) 0.0380(7) -0.0021(6) 0.0232(6) 0.0019(6)
Cu3 0.0836(11) 0.1002(12) 0.0723(11) 0.0331(9) -0.0116(9) -0.0462(10)
Cu4 0.1312(15) 0.0780(10) 0.0422(8) -0.0074(7) 0.0180(9) -0.0515(10)
Cu5 0.0759(9) 0.0630(8) 0.0431(8) 0.0066(6) 0.0217(7) 0.0227(7)
Cu6 0.0556(8) 0.0532(8) 0.0555(8) 0.0138(6) 0.0215(6) 0.0157(6)
Cu7 0.0459(7) 0.0605(8) 0.0546(8) -0.0042(6) 0.0110(6) 0.0106(6)
Cu8 0.0511(8) 0.0719(9) 0.0327(7) 0.0013(6) 0.0119(6) 0.0173(6)
N1 0.039(4) 0.055(5) 0.034(4) 0.001(4) 0.019(3) -0.003(3)
N2 0.042(4) 0.042(4) 0.030(4) -0.001(3) 0.013(3) -0.002(3)
N4 0.068(5) 0.051(5) 0.052(5) 0.010(4) 0.002(4) -0.012(4)
N5 0.042(4) 0.059(5) 0.037(4) 0.004(4) 0.016(3) 0.013(4)
N6 0.048(4) 0.072(5) 0.031(4) -0.009(4) 0.016(4) 0.003(4)
N7 0.059(5) 0.059(5) 0.046(4) 0.008(4) 0.023(4) 0.018(4)
N8 0.087(6) 0.060(5) 0.065(6) 0.023(4) 0.034(5) 0.027(4)
N9 0.034(4) 0.039(4) 0.034(4) 0.000(3) 0.012(3) 0.000(3)
N10 0.031(4) 0.041(4) 0.035(4) -0.005(3) 0.014(3) -0.004(3)
N11 0.045(5) 0.059(4) 0.040(4) -0.002(3) 0.021(3) 0.003(3)
N12 0.074(6) 0.085(6) 0.053(5) -0.006(4) 0.037(5) 0.015(5)
N13 0.055(5) 0.074(5) 0.033(5) -0.002(4) 0.009(4) 0.015(4)
N14 0.062(5) 0.080(5) 0.039(4) 0.005(4) 0.022(4) 0.027(4)
N15 0.052(5) 0.059(5) 0.044(5) 0.006(4) 0.010(4) 0.017(4)
N16 0.044(5) 0.048(4) 0.070(5) -0.003(4) 0.011(4) 0.010(4)
N17 0.063(5) 0.053(5) 0.046(4) 0.001(4) 0.026(4) 0.005(4)
N18 0.067(5) 0.047(4) 0.043(5) -0.003(4) 0.020(4) 0.003(4)
N19 0.070(5) 0.075(6) 0.043(5) -0.003(4) 0.016(4) -0.022(4)
N20 0.157(11) 0.115(8) 0.060(6) -0.023(6) 0.019(6) -0.108(8)
N21 0.050(5) 0.044(4) 0.074(6) -0.010(4) 0.010(4) 0.004(4)
N22 0.042(4) 0.054(5) 0.057(5) -0.007(4) 0.021(4) 0.007(4)
N23 0.043(4) 0.042(5) 0.063(5) 0.003(4) 0.019(4) 0.012(3)
N24 0.054(5) 0.044(5) 0.097(7) 0.020(5) 0.023(5) 0.004(4)
N26 0.089(7) 0.068(6) 0.049(5) -0.007(5) 0.024(5) -0.038(5)
N27 0.079(7) 0.065(5) 0.068(6) 0.008(4) 0.018(6) -0.025(5)
N29 0.053(5) 0.054(5) 0.052(5) 0.008(4) 0.015(4) 0.014(4)
N30 0.046(5) 0.055(4) 0.063(5) 0.020(4) 0.026(4) 0.014(4)
N31 0.073(5) 0.077(5) 0.034(5) 0.002(4) 0.007(4) 0.032(4)
N32 0.098(7) 0.058(5) 0.043(5) 0.009(4) 0.024(5) 0.030(5)
C1 0.049(5) 0.056(6) 0.045(6) 0.000(4) 0.024(4) -0.013(4)
C2 0.056(6) 0.051(5) 0.045(6) 0.005(5) 0.015(5) -0.010(5)
C3 0.060(6) 0.082(7) 0.035(5) 0.010(5) 0.011(5) -0.004(5)
C4 0.058(6) 0.074(7) 0.034(6) -0.006(5) 0.010(4) -0.011(5)
C5 0.045(5) 0.054(5) 0.031(5) -0.004(4) 0.017(4) -0.010(4)
C6 0.045(5) 0.051(5) 0.036(6) -0.009(4) 0.012(4) -0.009(4)
Br2 0.174(4) 0.108(3) 0.102(2) 0.0181(19) 0.012(2) -0.090(3)
Br2' 0.154(4) 0.126(3) 0.068(2) 0.004(2) 0.009(2) -0.095(3)
C13 0.041(5) 0.042(5) 0.035(5) 0.002(4) 0.015(4) 0.002(4)
C14 0.043(5) 0.052(6) 0.038(5) -0.001(4) 0.003(4) -0.002(4)
C15 0.051(5) 0.043(5) 0.053(6) 0.002(4) 0.008(5) -0.009(4)
C16 0.048(5) 0.043(5) 0.048(6) 0.012(4) 0.007(4) -0.001(4)
C17 0.037(5) 0.041(5) 0.045(5) 0.000(4) 0.012(4) 0.003(4)
C18 0.037(5) 0.047(5) 0.042(5) -0.003(4) 0.016(4) 0.001(4)
C19 0.037(5) 0.040(5) 0.037(5) 0.002(4) 0.016(4) -0.003(4)
C20 0.048(5) 0.047(5) 0.046(6) 0.002(4) 0.019(4) 0.002(4)
C21 0.047(5) 0.049(6) 0.048(6) 0.005(4) 0.017(4) 0.002(4)
C22 0.034(4) 0.049(5) 0.041(5) 0.001(4) 0.016(4) 0.002(4)
C23 0.039(5) 0.040(5) 0.046(6) 0.000(4) 0.021(4) -0.003(4)
C24 0.035(5) 0.047(5) 0.041(6) 0.011(4) 0.012(4) 0.001(4)
C25 0.036(5) 0.064(6) 0.036(5) 0.006(5) 0.017(4) 0.013(4)
C26 0.036(5) 0.053(5) 0.046(6) 0.004(4) 0.014(4) 0.010(4)
C27 0.039(5) 0.055(6) 0.047(6) 0.013(5) 0.018(4) 0.017(4)
C28 0.053(5) 0.061(6) 0.033(5) 0.011(5) 0.018(4) 0.012(5)
C29 0.032(5) 0.063(6) 0.045(6) -0.007(5) 0.013(4) 0.014(4)
C30 0.037(5) 0.056(5) 0.034(5) 0.003(4) 0.013(4) 0.010(4)
C31 0.046(5) 0.069(7) 0.031(5) -0.004(5) 0.015(4) 0.005(5)
C32 0.055(6) 0.062(6) 0.027(5) 0.003(4) 0.012(5) 0.005(5)
C33 0.067(6) 0.068(7) 0.037(5) -0.003(5) 0.014(5) -0.006(5)
C34 0.079(7) 0.076(7) 0.045(6) 0.000(5) 0.020(6) 0.002(6)
C35 0.074(7) 0.082(8) 0.049(6) -0.007(6) 0.015(6) -0.012(6)
C36 0.062(6) 0.086(8) 0.036(5) -0.004(5) 0.026(5) 0.002(6)
C37 0.051(6) 0.073(7) 0.051(6) 0.017(5) 0.017(5) 0.014(6)
C38 0.060(6) 0.071(7) 0.069(8) 0.031(6) 0.020(6) 0.017(6)
C39 0.084(8) 0.093(9) 0.091(9) 0.039(8) 0.008(7) -0.009(7)
C40 0.082(9) 0.111(11) 0.121(12) 0.066(10) -0.003(9) -0.014(8)
C41 0.107(11) 0.080(9) 0.122(12) 0.044(8) 0.038(10) 0.015(8)
C42 0.082(8) 0.069(7) 0.087(8) 0.029(7) 0.020(7) 0.017(7)
C50 0.046(5) 0.057(6) 0.036(5) 0.000(4) 0.016(4) -0.010(5)
C51 0.045(5) 0.050(5) 0.060(6) -0.013(5) 0.013(5) 0.012(4)
C52 0.058(6) 0.056(6) 0.067(7) -0.014(5) 0.013(5) 0.013(5)
C53 0.047(6) 0.062(6) 0.052(6) -0.012(5) 0.014(5) 0.006(5)
C54 0.035(5) 0.046(5) 0.030(5) -0.006(4) 0.011(4) -0.004(4)
C55 0.037(5) 0.044(5) 0.032(4) -0.004(4) 0.008(4) -0.010(4)
C56 0.059(7) 0.091(7) 0.051(6) -0.009(5) 0.028(5) 0.005(5)
C57 0.059(7) 0.124(10) 0.070(8) -0.015(7) 0.042(6) 0.009(6)
C58 0.084(10) 0.234(19) 0.104(11) -0.052(12) 0.062(9) 0.001(11)
C59 0.120(9) 0.188(11) 0.149(10) -0.024(8) 0.081(8) 0.008(8)
C60 0.107(12) 0.28(2) 0.134(14) -0.100(15) 0.089(12) -0.021(13)
C61 0.094(9) 0.111(9) 0.079(8) -0.024(7) 0.053(7) 0.008(7)
C62 0.041(5) 0.052(5) 0.034(5) -0.008(4) 0.021(4) -0.001(4)
C63 0.039(5) 0.049(5) 0.032(5) -0.003(4) 0.014(4) -0.007(4)
C64 0.032(4) 0.037(4) 0.035(5) -0.007(4) 0.014(4) -0.006(4)
C65 0.031(4) 0.046(5) 0.031(5) -0.007(4) 0.017(4) -0.004(4)
C66 0.031(4) 0.040(4) 0.034(5) -0.006(4) 0.010(4) -0.002(4)
C67 0.034(4) 0.056(5) 0.039(5) -0.003(4) 0.014(4) 0.003(4)
C68 0.031(5) 0.045(5) 0.039(5) -0.008(4) 0.014(4) 0.001(4)
C69 0.034(5) 0.057(5) 0.044(6) -0.005(4) 0.015(4) 0.005(4)
C70 0.038(5) 0.063(6) 0.038(5) -0.003(4) 0.015(4) 0.006(4)
C71 0.047(6) 0.054(5) 0.040(5) -0.009(4) 0.016(4) 0.014(4)
C72 0.033(4) 0.050(5) 0.040(5) -0.006(4) 0.012(4) 0.010(4)
C73 0.046(5) 0.048(5) 0.042(5) -0.004(4) 0.024(4) 0.007(4)
C74 0.040(5) 0.055(5) 0.043(5) -0.005(4) 0.017(4) 0.009(4)
C75 0.047(5) 0.061(6) 0.049(6) -0.003(4) 0.018(5) 0.020(4)
C76 0.055(6) 0.070(6) 0.035(6) 0.003(4) 0.019(5) 0.011(5)
C77 0.040(5) 0.072(6) 0.044(5) 0.007(5) 0.016(4) 0.017(5)
C78 0.046(5) 0.054(5) 0.048(6) 0.005(4) 0.012(5) 0.012(4)
C79 0.041(5) 0.058(5) 0.045(6) -0.002(4) 0.015(4) 0.012(4)
C80 0.068(7) 0.110(9) 0.043(7) -0.003(6) 0.017(5) 0.029(6)
C81 0.072(7) 0.102(8) 0.037(6) -0.001(5) 0.016(5) 0.030(6)
C82 0.106(9) 0.132(10) 0.039(7) 0.003(6) 0.021(6) 0.065(8)
C83 0.126(11) 0.128(11) 0.039(6) 0.015(6) 0.022(7) 0.055(9)
C84 0.118(10) 0.104(9) 0.043(7) 0.008(6) 0.030(7) 0.049(8)
C85 0.081(7) 0.079(7) 0.042(6) 0.011(5) 0.031(5) 0.029(6)
C86 0.060(6) 0.060(6) 0.061(7) 0.001(5) 0.020(5) 0.012(5)
C87 0.043(5) 0.062(6) 0.063(7) 0.004(5) 0.010(5) 0.014(5)
C88 0.071(7) 0.083(7) 0.067(7) 0.024(6) 0.018(6) 0.028(6)
C89 0.077(9) 0.090(9) 0.093(9) 0.026(7) 0.008(7) 0.026(7)
C90 0.050(6) 0.082(8) 0.088(9) 0.023(7) 0.008(6) 0.021(5)
C91 0.054(7) 0.051(6) 0.081(8) -0.005(5) 0.000(6) 0.004(5)
C100 0.069(6) 0.068(6) 0.036(6) -0.003(5) 0.023(5) -0.001(5)
C101 0.089(8) 0.064(6) 0.046(6) 0.000(5) 0.033(6) -0.001(6)
C102 0.099(9) 0.066(7) 0.038(6) 0.001(5) 0.009(6) 0.014(6)
C103 0.092(8) 0.053(6) 0.048(6) 0.001(5) 0.004(6) 0.006(5)
C104 0.079(7) 0.049(6) 0.044(6) -0.001(5) 0.023(5) 0.004(5)
C105 0.066(6) 0.049(6) 0.059(7) -0.006(5) 0.017(6) 0.002(5)
C106 0.086(8) 0.087(8) 0.051(7) -0.005(6) 0.009(6) -0.034(7)
C107 0.097(9) 0.115(10) 0.057(7) 0.005(7) 0.011(7) -0.049(8)
C108 0.132(12) 0.154(14) 0.066(9) 0.005(8) -0.001(8) -0.078(11)
C109 0.158(15) 0.153(15) 0.079(10) -0.021(10) -0.009(10) -0.079(13)
C112 0.060(6) 0.058(6) 0.050(6) -0.004(5) 0.023(5) -0.009(5)
C113 0.054(6) 0.053(6) 0.046(5) -0.005(5) 0.015(4) -0.003(5)
C114 0.058(6) 0.047(5) 0.052(6) -0.004(5) 0.026(5) -0.001(5)
C115 0.055(5) 0.053(6) 0.044(6) 0.003(4) 0.017(5) 0.002(4)
C116 0.053(6) 0.055(6) 0.046(6) -0.003(5) 0.015(5) -0.006(5)
C117 0.055(6) 0.054(6) 0.048(6) 0.007(4) 0.013(5) -0.004(5)
C118 0.060(6) 0.046(6) 0.042(5) 0.002(4) 0.021(5) -0.010(4)
C119 0.065(6) 0.041(5) 0.047(6) 0.000(4) 0.014(5) 0.000(4)
C120 0.062(6) 0.047(6) 0.051(6) -0.009(4) 0.028(5) -0.001(5)
C121 0.056(5) 0.048(6) 0.038(5) -0.004(4) 0.019(4) 0.001(4)
C122 0.064(6) 0.047(5) 0.041(6) -0.001(4) 0.016(5) -0.001(4)
C123 0.078(7) 0.041(5) 0.040(6) -0.007(4) 0.026(5) -0.012(5)
C124 0.056(6) 0.047(5) 0.042(5) -0.009(4) 0.025(5) 0.007(5)
C125 0.060(6) 0.045(5) 0.046(5) -0.011(4) 0.027(5) 0.006(5)
C126 0.040(5) 0.048(5) 0.046(5) -0.010(4) 0.022(5) 0.007(4)
C127 0.049(5) 0.048(5) 0.042(5) -0.004(4) 0.018(4) 0.014(4)
C128 0.049(5) 0.037(5) 0.050(6) -0.002(4) 0.023(5) 0.007(4)
C129 0.049(5) 0.051(5) 0.045(5) -0.004(4) 0.023(5) 0.004(4)
C130 0.048(5) 0.045(5) 0.062(6) -0.013(5) 0.024(5) 0.005(4)
C131 0.065(7) 0.041(6) 0.103(10) -0.007(6) 0.041(7) 0.004(5)
C132 0.096(9) 0.074(8) 0.108(10) -0.001(7) 0.042(8) -0.025(7)
C133 0.121(12) 0.099(11) 0.140(15) 0.017(10) 0.038(11) -0.044(9)
C134 0.099(10) 0.079(9) 0.133(14) -0.001(9) 0.018(10) -0.036(8)
C135 0.078(8) 0.064(7) 0.096(9) -0.006(7) 0.016(7) 0.008(6)
C136 0.055(6) 0.048(6) 0.067(6) -0.002(5) 0.019(5) 0.013(5)
C137 0.082(7) 0.070(7) 0.051(7) -0.005(5) 0.011(6) 0.035(6)
C138 0.054(6) 0.045(7) 0.088(9) 0.003(6) 0.013(6) 0.004(5)
C139 0.109(10) 0.064(7) 0.042(6) -0.001(5) 0.009(6) 0.037(6)
C140 0.120(10) 0.100(9) 0.048(7) -0.009(6) 0.004(7) 0.050(8)
C141 0.063(7) 0.045(7) 0.133(11) -0.006(7) 0.011(7) 0.008(5)
C142 0.193(17) 0.093(9) 0.049(7) -0.011(6) 0.038(9) 0.058(10)
C143 0.064(8) 0.052(8) 0.168(16) 0.004(10) -0.020(9) -0.005(6)
C144 0.128(11) 0.075(8) 0.081(9) 0.011(6) 0.046(8) 0.050(8)
C145 0.067(8) 0.066(10) 0.173(16) 0.047(10) 0.003(10) 0.000(6)
C146 0.054(6) 0.056(7) 0.123(10) 0.023(7) 0.024(6) 0.008(5)
C147 0.154(11) 0.061(6) 0.038(6) 0.004(5) 0.045(7) 0.022(7)
N25 0.136(9) 0.062(6) 0.078(7) -0.029(5) 0.048(6) -0.039(6)
C154 0.116(11) 0.091(9) 0.056(8) -0.017(7) 0.020(7) -0.042(8)
C153 0.113(11) 0.102(10) 0.095(10) -0.022(9) 0.015(9) -0.009(9)
C152 0.133(14) 0.131(13) 0.133(15) -0.073(13) 0.028(12) -0.009(10)
C151 0.164(16) 0.150(15) 0.088(12) -0.063(11) 0.040(11) -0.050(13)
C150 0.130(9) 0.099(8) 0.097(8) -0.026(7) 0.040(7) -0.017(7)
C155 0.097(9) 0.081(8) 0.042(6) -0.015(6) 0.022(6) -0.031(7)
C156 0.084(9) 0.087(8) 0.063(8) 0.007(6) -0.017(7) -0.008(7)
N28 0.084(8) 0.109(9) 0.125(10) 0.034(7) 0.010(7) -0.002(6)
C157 0.113(12) 0.092(9) 0.091(10) 0.022(8) 0.007(9) -0.019(8)
C158 0.104(11) 0.132(13) 0.113(12) -0.002(9) 0.038(10) 0.005(10)
C159 0.104(13) 0.135(14) 0.162(17) 0.009(13) 0.018(12) 0.022(10)
C160 0.105(14) 0.19(2) 0.18(2) 0.081(17) 0.010(14) 0.020(13)
C161 0.094(12) 0.163(16) 0.174(18) 0.078(14) 0.011(12) -0.003(11)
C162 0.056(7) 0.067(6) 0.056(7) 0.017(5) 0.007(6) -0.027(5)
C163 0.076(8) 0.069(7) 0.050(6) 0.014(5) 0.013(6) -0.026(6)
C164 0.091(9) 0.063(6) 0.047(7) 0.005(5) 0.018(6) -0.042(6)
C165 0.075(7) 0.071(7) 0.040(6) 0.003(5) 0.008(5) -0.028(5)
C166 0.076(8) 0.056(6) 0.037(6) -0.004(4) 0.016(5) -0.023(5)
C167 0.059(7) 0.062(6) 0.044(6) 0.007(4) 0.007(5) -0.016(5)
C168 0.065(7) 0.060(6) 0.045(6) 0.007(4) 0.020(5) -0.004(5)
C169 0.061(7) 0.072(6) 0.047(6) -0.010(5) 0.022(5) -0.001(5)
C170 0.059(6) 0.071(6) 0.048(6) -0.009(5) 0.016(5) 0.006(5)
C171 0.052(6) 0.067(6) 0.044(6) -0.006(4) 0.010(5) 0.022(5)
C172 0.063(7) 0.080(7) 0.044(6) -0.003(5) 0.020(5) 0.023(5)
C173 0.061(6) 0.070(6) 0.050(6) 0.004(5) 0.011(5) 0.005(5)
C174 0.068(7) 0.070(6) 0.049(6) -0.007(5) 0.017(5) 0.025(5)
C175 0.058(6) 0.067(6) 0.043(6) -0.002(4) 0.015(5) 0.018(5)
C176 0.051(6) 0.057(6) 0.048(6) 0.001(4) 0.011(5) 0.019(5)
C177 0.057(6) 0.066(6) 0.044(6) -0.004(5) 0.000(5) 0.021(5)
C178 0.061(6) 0.077(7) 0.043(6) -0.004(5) 0.014(5) 0.029(5)
C179 0.062(6) 0.084(7) 0.044(6) -0.004(5) 0.004(5) 0.033(5)
C180 0.065(7) 0.062(6) 0.056(7) 0.008(5) 0.008(6) 0.021(5)
C181 0.049(6) 0.068(6) 0.059(7) 0.014(5) 0.013(5) 0.012(5)
C182 0.061(7) 0.082(7) 0.069(7) 0.002(6) 0.005(6) 0.026(6)
C183 0.064(7) 0.104(9) 0.075(8) 0.016(7) -0.001(6) 0.027(7)
C184 0.058(7) 0.076(7) 0.070(8) 0.021(6) 0.017(6) 0.024(5)
C185 0.052(6) 0.069(6) 0.064(7) 0.026(5) 0.031(6) 0.011(5)
B1 0.092(11) 0.126(13) 0.069(9) -0.038(10) 0.024(9) -0.070(10)
B2 0.047(7) 0.054(7) 0.060(8) -0.004(6) 0.015(6) -0.008(6)
B3 0.077(10) 0.118(14) 0.085(11) -0.022(10) 0.019(9) -0.010(10)
B4 0.085(9) 0.070(8) 0.066(8) 0.031(7) 0.037(7) -0.012(7)
F1 0.130(6) 0.163(7) 0.080(5) 0.036(5) 0.029(4) -0.053(6)
F2 0.225(11) 0.183(9) 0.119(7) -0.033(7) 0.103(8) -0.064(8)
F5 0.155(7) 0.070(4) 0.077(4) 0.012(3) 0.041(4) -0.015(4)
F6 0.117(5) 0.132(6) 0.041(4) -0.009(3) 0.006(3) 0.022(4)
F7 0.066(4) 0.103(5) 0.132(6) -0.014(4) 0.002(4) -0.013(4)
F8 0.065(4) 0.065(4) 0.159(7) -0.003(4) 0.053(4) -0.008(3)
F10 0.105(5) 0.132(6) 0.081(5) -0.010(4) 0.034(4) 0.011(4)
F11 0.103(5) 0.130(6) 0.121(6) -0.012(5) 0.053(5) -0.010(5)
F12 0.140(7) 0.106(6) 0.175(8) -0.037(6) 0.096(7) -0.024(5)
Br1 0.0863(7) 0.0615(6) 0.0492(6) -0.0054(5) 0.0283(5) -0.0307(5)
Br3 0.1589(14) 0.0788(8) 0.0671(8) 0.0283(6) 0.0168(8) 0.0255(8)
Br4 0.0572(6) 0.1132(9) 0.0485(6) -0.0082(6) 0.0070(5) 0.0034(6)
Br5 0.0375(5) 0.0640(6) 0.0404(5) -0.0022(4) 0.0083(4) 0.0024(4)
Br6 0.1202(10) 0.0906(8) 0.0611(7) -0.0120(6) 0.0537(7) 0.0185(7)
Br7 0.0521(6) 0.0785(7) 0.0967(9) -0.0062(6) 0.0214(6) 0.0161(5)
Br8 0.0772(7) 0.0770(7) 0.0689(7) 0.0117(5) 0.0408(6) 0.0262(6)
Br9 0.0725(7) 0.0897(8) 0.0729(7) 0.0255(6) 0.0391(6) 0.0351(6)
Br10 0.1039(9) 0.0891(8) 0.0914(9) 0.0004(7) 0.0543(8) 0.0309(7)
Br11 0.119(3) 0.0954(19) 0.0812(15) -0.0297(13) 0.0598(19) -0.0176(18)
Br21 0.180(9) 0.134(5) 0.068(4) -0.043(3) 0.065(5) 0.014(6)
Br12 0.141(2) 0.101(2) 0.1007(19) 0.0267(15) -0.0290(15) -0.0012(14)
Br22 0.081(4) 0.156(7) 0.100(5) 0.026(5) 0.017(4) 0.035(4)
Br13 0.262(9) 0.119(5) 0.079(2) 0.004(4) 0.020(4) -0.124(5)
Br30 0.281(9) 0.103(4) 0.086(2) -0.008(3) 0.025(4) -0.122(5)
Br14 0.0845(8) 0.0812(8) 0.0583(7) 0.0097(5) 0.0243(6) -0.0158(6)
Br15 0.0918(9) 0.1048(10) 0.1254(12) 0.0591(9) 0.0500(9) 0.0097(7)
Br16 0.0878(9) 0.0869(9) 0.1060(11) -0.0198(8) -0.0080(8) -0.0102(7)

loop_
_atom_type_symbol
_atom_type_description
_atom_type_scat_dispersion_real
_atom_type_scat_dispersion_imag
_atom_type_scat_source
C C 0.0181 0.0091 'International Tables Vol C Tables 4.2.6.8 and 6.1.1.4'
H H 0.0000 0.0000 'International Tables Vol C Tables 4.2.6.8 and 6.1.1.4'
B B 0.0090 0.0039 'International Tables Vol C Tables 4.2.6.8 and 6.1.1.4'
N N 0.0311 0.0180 'International Tables Vol C Tables 4.2.6.8 and 6.1.1.4'
F F 0.0727 0.0534 'International Tables Vol C Tables 4.2.6.8 and 6.1.1.4'
Cu Cu -1.9646 0.5888 'International Tables Vol C Tables 4.2.6.8 and 6.1.1.4'
Br Br -0.6763 1.2805 'International Tables Vol C Tables 4.2.6.8 and 6.1.1.4'
O O 0.0492 0.0322 'International Tables Vol C Tables 4.2.6.8 and 6.1.1.4'

loop_
_geom_angle_atom_site_label_1
_geom_angle_atom_site_label_2
_geom_angle_atom_site_label_3
_geom_angle
_geom_angle_site_symmetry_1
_geom_angle_site_symmetry_3
N10 Cu1 N2 124.2(3) . .
N10 Cu1 N1 135.5(3) . .
N2 Cu1 N1 81.4(3) . .
N10 Cu1 N9 81.1(3) . .
N2 Cu1 N9 131.9(2) . .
N1 Cu1 N9 109.6(3) . .
N11 Cu2 N18 128.4(3) . .
N11 Cu2 N17 132.9(3) . .
N18 Cu2 N17 81.3(3) . .
N11 Cu2 N12 81.9(3) . .
N18 Cu2 N12 129.6(3) . .
N17 Cu2 N12 107.6(3) . .
N3' Cu3 N27 134.1(4) . .
N3' Cu3 N4 85.4(4) . .
N27 Cu3 N4 129.1(3) . .
N3' Cu3 N28 104.2(5) . .
N27 Cu3 N28 81.0(4) . .
N4 Cu3 N28 125.4(4) . .
N3' Cu3 N3 17.3(4) . .
N27 Cu3 N3 128.1(4) . .
N4 Cu3 N3 78.7(3) . .
N28 Cu3 N3 121.1(4) . .
N26 Cu4 N20 138.5(4) . .
N26 Cu4 N19 128.1(4) . .
N20 Cu4 N19 80.3(4) . .
N26 Cu4 N25 81.0(4) . .
N20 Cu4 N25 110.2(5) . .
N19 Cu4 N25 123.0(3) . .
N32 Cu5 N7 140.9(3) . .
N32 Cu5 N8 116.5(4) . .
N7 Cu5 N8 81.1(3) . .
N32 Cu5 N31 80.7(3) . .
N7 Cu5 N31 121.7(3) . .
N8 Cu5 N31 121.1(3) . .
N23 Cu6 N29 130.1(3) . .
N23 Cu6 N30 132.9(3) . .
N29 Cu6 N30 81.4(3) . .
N23 Cu6 N24 81.2(3) . .
N29 Cu6 N24 127.3(3) . .
N30 Cu6 N24 108.4(3) . .
N22 Cu7 N16 137.6(3) . .
N22 Cu7 N15 116.4(3) . .
N16 Cu7 N15 81.9(3) . .
N22 Cu7 N21 81.6(3) . .
N16 Cu7 N21 117.7(3) . .
N15 Cu7 N21 129.0(3) . .
N5 Cu8 N13 132.1(3) . .
N5 Cu8 N14 138.2(3) . .
N13 Cu8 N14 80.8(3) . .
N5 Cu8 N6 80.3(3) . .
N13 Cu8 N6 117.7(3) . .
N14 Cu8 N6 109.0(3) . .
C1 N1 C5 117.4(7) . .
C1 N1 Cu1 129.2(6) . .
C5 N1 Cu1 111.6(5) . .
C6 N2 C13 121.7(7) . .
C6 N2 Cu1 112.7(5) . .
C13 N2 Cu1 125.6(5) . .
C12' N4 C12 13(2) . .
C12' N4 C15 120.8(9) . .
C12 N4 C15 121.3(9) . .
C12' N4 Cu3 113.0(8) . .
C12 N4 Cu3 113.3(8) . .
C15 N4 Cu3 125.3(6) . .
C31 N5 C29 120.3(7) . .
C31 N5 Cu8 115.0(6) . .
C29 N5 Cu8 124.6(6) . .
C36 N6 C32 116.5(8) . .
C36 N6 Cu8 133.0(6) . .
C32 N6 Cu8 109.8(6) . .
C37 N7 C27 122.8(8) . .
C37 N7 Cu5 113.4(6) . .
C27 N7 Cu5 123.4(7) . .
C42 N8 C38 115.4(10) . .
C42 N8 Cu5 132.2(8) . .
C38 N8 Cu5 112.4(6) . .
C50 N9 C54 117.8(7) . .
C50 N9 Cu1 129.3(5) . .
C54 N9 Cu1 111.2(5) . .
C55 N10 C64 121.0(6) . .
C55 N10 Cu1 113.6(5) . .
C64 N10 Cu1 125.3(5) . .
C56 N11 C62 119.1(7) . .
C56 N11 Cu2 113.7(6) . .
C62 N11 Cu2 127.0(5) . .
C61 N12 C57 117.6(9) . .
C61 N12 Cu2 131.0(8) . .
C57 N12 Cu2 110.5(6) . .
C80 N13 C76 120.3(8) . .
C80 N13 Cu8 112.4(6) . .
C76 N13 Cu8 127.1(6) . .
C85 N14 C81 117.4(8) . .
C85 N14 Cu8 130.2(6) . .
C81 N14 Cu8 110.5(6) . .
C86 N15 C78 119.2(8) . .
C86 N15 Cu7 112.0(6) . .
C78 N15 Cu7 128.8(6) . .
C91 N16 C87 116.3(8) . .
C91 N16 Cu7 131.1(7) . .
C87 N16 Cu7 112.0(6) . .
C100 N17 C104 116.8(8) . .
C100 N17 Cu2 129.9(7) . .
C104 N17 Cu2 112.2(6) . .
C105 N18 C114 121.0(8) . .
C105 N18 Cu2 112.3(6) . .
C114 N18 Cu2 126.6(6) . .
C106 N19 C112 121.7(9) . .
C106 N19 Cu4 113.3(7) . .
C112 N19 Cu4 124.8(6) . .
C107 N20 C111 117.9(11) . .
C107 N20 Cu4 112.1(7) . .
C111 N20 Cu4 125.8(11) . .
C135 N21 C131 116.6(9) . .
C135 N21 Cu7 131.7(8) . .
C131 N21 Cu7 111.5(6) . .
C130 N22 C126 119.6(8) . .
C130 N22 Cu7 113.2(6) . .
C126 N22 Cu7 126.8(6) . .
C136 N23 C128 117.8(8) . .
C136 N23 Cu6 113.8(6) . .
C128 N23 Cu6 127.8(6) . .
C146 N24 C138 118.1(10) . .
C146 N24 Cu6 129.6(9) . .
C138 N24 Cu6 111.1(6) . .
C155 N26 C164 119.7(9) . .
C155 N26 Cu4 114.7(8) . .
C164 N26 Cu4 125.4(8) . .
C156 N27 C162 121.7(10) . .
C156 N27 Cu3 113.2(8) . .
C162 N27 Cu3 125.1(8) . .
C180 N29 C176 121.7(8) . .
C180 N29 Cu6 112.9(6) . .
C176 N29 Cu6 125.4(6) . .
C181 N30 C185 117.8(8) . .
C181 N30 Cu6 111.9(6) . .
C185 N30 Cu6 129.5(7) . .
C137 N31 C178 122.6(9) . .
C137 N31 Cu5 112.3(7) . .
C178 N31 Cu5 125.0(6) . .
C147 N32 C139 118.2(9) . .
C147 N32 Cu5 127.3(8) . .
C139 N32 Cu5 112.4(6) . .
N1 C1 C2 124.0(8) . .
N1 C1 Br1 115.8(6) . .
C2 C1 Br1 120.2(6) . .
C3 C2 C1 117.3(8) . .
C3 C2 H2 121.4 . .
C1 C2 H2 121.4 . .
C2 C3 C4 120.2(8) . .
C2 C3 H3 119.9 . .
C4 C3 H3 119.9 . .
C5 C4 C3 119.5(8) . .
C5 C4 H4 120.3 . .
C3 C4 H4 120.3 . .
C4 C5 N1 121.6(8) . .
C4 C5 C6 124.7(8) . .
N1 C5 C6 113.7(7) . .
N2 C6 C5 119.6(7) . .
N2 C6 H6 120.2 . .
C5 C6 H6 120.2 . .
C7 N3 C11 120.0 . .
C7 N3 Cu3 127.1(5) . .
C11 N3 Cu3 110.1(5) . .
C8 C7 N3 120.0 . .
C8 C7 Br2 123.2(5) . .
N3 C7 Br2 116.7(5) . .
C7 C8 C9 120.0 . .
C7 C8 H8 120.0 . .
C9 C8 H8 120.0 . .
C10 C9 C8 120.0 . .
C10 C9 H9 120.0 . .
C8 C9 H9 120.0 . .
C11 C10 C9 120.0 . .
C11 C10 H10 120.0 . .
C9 C10 H10 120.0 . .
C10 C11 N3 120.0 . .
C10 C11 C12 129.8(8) . .
N3 C11 C12 110.2(8) . .
N4 C12 C11 124.8(12) . .
N4 C12 H12 117.6 . .
C11 C12 H12 117.6 . .
C7' N3' C11' 120.0 . .
C7' N3' Cu3 129.9(6) . .
C11' N3' Cu3 110.1(6) . .
C8' C7' N3' 120.0 . .
C8' C7' Br2' 122.5(7) . .
N3' C7' Br2' 117.5(7) . .
C9' C8' C7' 120.0 . .
C9' C8' H8' 120.0 . .
C7' C8' H8' 120.0 . .
C8' C9' C10' 120.0 . .
C8' C9' H9' 120.0 . .
C10' C9' H9' 120.0 . .
C11' C10' C9' 120.0 . .
C11' C10' H10' 120.0 . .
C9' C10' H10' 120.0 . .
C10' C11' N3' 120.0 . .
C10' C11' C12' 119.5(9) . .
N3' C11' C12' 120.5(9) . .
N4 C12' C11' 110.7(11) . .
N4 C12' H12' 124.7 . .
C11' C12' H12' 124.7 . .
C14 C13 C18 119.6(7) . .
C14 C13 N2 124.2(7) . .
C18 C13 N2 116.0(7) . .
C13 C14 C15 119.2(8) . .
C13 C14 H14 120.4 . .
C15 C14 H14 120.4 . .
C16 C15 C14 120.7(8) . .
C16 C15 N4 116.7(8) . .
C14 C15 N4 122.3(8) . .
C15 C16 C17 121.1(8) . .
C15 C16 H16 119.5 . .
C17 C16 H16 119.5 . .
C16 C17 C18 117.1(7) . .
C16 C17 C19 120.4(7) . .
C18 C17 C19 122.0(7) . .
C13 C18 C17 122.3(8) . .
C13 C18 H18 118.9 . .
C17 C18 H18 118.9 . .
C20 C19 C24 117.0(7) . .
C20 C19 C17 122.8(7) . .
C24 C19 C17 120.0(7) . .
C19 C20 C21 121.1(8) . .
C19 C20 H20 119.4 . .
C21 C20 H20 119.4 . .
C20 C21 C22 121.0(8) . .
C20 C21 H21 119.5 . .
C22 C21 H21 119.5 . .
C21 C22 C23 117.9(7) . .
C21 C22 C25 120.8(7) . .
C23 C22 C25 121.2(7) . .
C24 C23 C22 120.1(8) . .
C24 C23 H23 119.9 . .
C22 C23 H23 119.9 . .
C23 C24 C19 122.7(7) . .
C23 C24 H24 118.7 . .
C19 C24 H24 118.7 . .
C26 C25 C30 118.9(7) . .
C26 C25 C22 121.3(8) . .
C30 C25 C22 119.8(7) . .
C25 C26 C27 121.2(8) . .
C25 C26 H26 119.4 . .
C27 C26 H26 119.4 . .
C28 C27 C26 119.3(8) . .
C28 C27 N7 116.7(8) . .
C26 C27 N7 123.8(8) . .
C27 C28 C29 120.3(8) . .
C27 C28 H28 119.9 . .
C29 C28 H28 119.9 . .
C28 C29 C30 121.0(8) . .
C28 C29 N5 116.9(8) . .
C30 C29 N5 121.9(8) . .
C25 C30 C29 119.1(8) . .
C25 C30 H30 120.4 . .
C29 C30 H30 120.4 . .
N5 C31 C32 120.3(8) . .
N5 C31 H31 119.8 . .
C32 C31 H31 119.8 . .
N6 C32 C33 122.4(8) . .
N6 C32 C31 114.0(8) . .
C33 C32 C31 123.7(8) . .
C32 C33 C34 119.0(9) . .
C32 C33 H33 120.5 . .
C34 C33 H33 120.5 . .
C35 C34 C33 117.9(10) . .
C35 C34 H34 121.0 . .
C33 C34 H34 121.0 . .
C34 C35 C36 120.0(10) . .
C34 C35 H35 120.0 . .
C36 C35 H35 120.0 . .
N6 C36 C35 124.1(9) . .
N6 C36 Br4 116.2(8) . .
C35 C36 Br4 119.6(8) . .
N7 C37 C38 119.8(9) . .
N7 C37 H37 120.1 . .
C38 C37 H37 120.1 . .
N8 C38 C39 122.8(9) . .
N8 C38 C37 113.2(10) . .
C39 C38 C37 124.0(10) . .
C40 C39 C38 118.3(12) . .
C40 C39 H39 120.9 . .
C38 C39 H39 120.9 . .
C41 C40 C39 119.8(13) . .
C41 C40 H40 120.1 . .
C39 C40 H40 120.1 . .
C40 C41 C42 119.8(12) . .
C40 C41 H41 120.1 . .
C42 C41 H41 120.1 . .
N8 C42 C41 124.0(12) . .
N8 C42 Br3 115.1(9) . .
C41 C42 Br3 120.8(9) . .
N9 C50 C51 123.8(8) . .
N9 C50 Br5 117.7(6) . .
C51 C50 Br5 118.5(7) . .
C52 C51 C50 118.1(8) . .
C52 C51 H51 121.0 . .
C50 C51 H51 121.0 . .
C51 C52 C53 118.9(8) . .
C51 C52 H52 120.5 . .
C53 C52 H52 120.5 . .
C54 C53 C52 119.0(8) . .
C54 C53 H53 120.5 . .
C52 C53 H53 120.5 . .
N9 C54 C53 122.4(7) . .
N9 C54 C55 114.5(7) . .
C53 C54 C55 123.0(7) . .
N10 C55 C54 118.6(7) . .
N10 C55 H55 120.7 . .
C54 C55 H55 120.7 . .
N11 C56 C57 118.3(9) . .
N11 C56 H56 120.9 . .
C57 C56 H56 120.9 . .
C58 C57 N12 122.9(10) . .
C58 C57 C56 122.0(11) . .
N12 C57 C56 115.0(9) . .
C57 C58 C59 116.3(15) . .
C57 C58 H58 121.8 . .
C59 C58 H58 121.8 . .
C60 C59 C58 120.8(16) . .
C60 C59 H59 119.6 . .
C58 C59 H59 119.6 . .
C59 C60 C61 119.6(13) . .
C59 C60 H60 120.2 . .
C61 C60 H60 120.2 . .
N12 C61 C60 122.6(12) . .
N12 C61 Br6 117.0(9) . .
C60 C61 Br6 120.1(10) . .
C67 C62 C63 120.4(7) . .
C67 C62 N11 122.6(7) . .
C63 C62 N11 116.8(7) . .
C64 C63 C62 119.3(7) . .
C64 C63 H63 120.3 . .
C62 C63 H63 120.3 . .
C63 C64 C65 120.4(7) . .
C63 C64 N10 116.9(7) . .
C65 C64 N10 122.6(6) . .
C66 C65 C64 120.0(7) . .
C66 C65 H65 120.0 . .
C64 C65 H65 120.0 . .
C65 C66 C67 118.7(7) . .
C65 C66 C68 121.8(6) . .
C67 C66 C68 119.5(7) . .
C62 C67 C66 121.0(7) . .
C62 C67 H67 119.5 . .
C66 C67 H67 119.5 . .
C69 C68 C73 117.6(7) . .
C69 C68 C66 122.2(7) . .
C73 C68 C66 120.2(7) . .
C70 C69 C68 121.6(7) . .
C70 C69 H69 119.2 . .
C68 C69 H69 119.2 . .
C69 C70 C71 120.6(8) . .
C69 C70 H70 119.7 . .
C71 C70 H70 119.7 . .
C70 C71 C72 118.1(8) . .
C70 C71 C74 121.7(8) . .
C72 C71 C74 120.2(7) . .
C73 C72 C71 121.5(7) . .
C73 C72 H72 119.2 . .
C71 C72 H72 119.2 . .
C72 C73 C68 120.6(7) . .
C72 C73 H73 119.7 . .
C68 C73 H73 119.7 . .
C75 C74 C79 118.0(8) . .
C75 C74 C71 120.7(7) . .
C79 C74 C71 121.2(7) . .
C74 C75 C76 120.8(8) . .
C74 C75 H75 119.6 . .
C76 C75 H75 119.6 . .
C75 C76 C77 120.6(8) . .
C75 C76 N13 116.3(8) . .
C77 C76 N13 123.0(8) . .
C78 C77 C76 118.8(8) . .
C78 C77 H77 120.6 . .
C76 C77 H77 120.6 . .
C77 C78 C79 120.9(8) . .
C77 C78 N15 122.1(8) . .
C79 C78 N15 116.7(7) . .
C78 C79 C74 120.8(8) . .
C78 C79 H79 119.6 . .
C74 C79 H79 119.6 . .
N13 C80 C81 117.8(9) . .
N14 C81 C82 122.8(9) . .
N14 C81 C80 114.6(8) . .
C82 C81 C80 122.5(9) . .
C81 C82 C83 117.0(10) . .
C81 C82 H82 121.5 . .
C83 C82 H82 121.5 . .
C84 C83 C82 120.8(10) . .
C84 C83 H83 119.6 . .
C82 C83 H83 119.6 . .
C83 C84 C85 117.6(10) . .
C83 C84 H84 121.2 . .
C85 C84 H84 121.2 . .
N14 C85 C84 124.2(10) . .
N14 C85 Br8 115.0(7) . .
C84 C85 Br8 120.7(8) . .
N15 C86 C87 119.3(9) . .
N15 C86 H86 120.3 . .
C87 C86 H86 120.3 . .
N16 C87 C88 122.2(8) . .
N16 C87 C86 114.5(8) . .
C88 C87 C86 123.3(10) . .
C89 C88 C87 120.0(11) . .
C89 C88 H88 120.0 . .
C87 C88 H88 120.0 . .
C88 C89 C90 118.7(11) . .
C88 C89 H89 120.7 . .
C90 C89 H89 120.7 . .
C91 C90 C89 118.1(10) . .
C91 C90 H90 120.9 . .
C89 C90 H90 120.9 . .
N16 C91 C90 124.6(11) . .
N16 C91 Br7 114.8(8) . .
C90 C91 Br7 120.5(8) . .
N17 C100 C101 123.9(9) . .
N17 C100 Br14 114.9(7) . .
C101 C100 Br14 121.2(8) . .
C102 C101 C100 118.1(9) . .
C102 C101 H101 121.0 . .
C100 C101 H101 121.0 . .
C101 C102 C103 119.6(9) . .
C101 C102 H102 120.2 . .
C103 C102 H102 120.2 . .
C104 C103 C102 118.4(10) . .
C104 C103 H103 120.8 . .
C102 C103 H103 120.8 . .
N17 C104 C103 123.1(9) . .
N17 C104 C105 114.3(8) . .
C103 C104 C105 122.6(10) . .
N18 C105 C104 119.4(9) . .
N18 C105 H105 120.3 . .
C104 C105 H105 120.3 . .
N19 C106 C107 117.3(10) . .
N19 C106 H106 121.4 . .
C107 C106 H106 121.4 . .
N20 C107 C108 123.3(11) . .
N20 C107 C106 114.4(10) . .
C108 C107 C106 122.3(12) . .
C107 C108 C109 117.5(13) . .
C107 C108 H108 121.3 . .
C109 C108 H108 121.3 . .
C110 C109 C108 120.7(14) . .
C110 C109 H109 119.6 . .
C108 C109 H109 119.6 . .
C113 C112 C117 119.5(8) . .
C113 C112 N19 124.0(8) . .
C117 C112 N19 116.4(8) . .
C114 C113 C112 119.2(9) . .
C114 C113 H113 120.4 . .
C112 C113 H113 120.4 . .
C113 C114 C115 121.3(8) . .
C113 C114 N18 122.8(8) . .
C115 C114 N18 115.8(8) . .
C114 C115 C116 119.2(8) . .
C117 C116 C115 117.8(8) . .
C117 C116 C118 121.5(8) . .
C115 C116 C118 120.1(8) . .
C116 C117 C112 122.9(8) . .
C116 C117 H117 118.5 . .
C112 C117 H117 118.5 . .
C123 C118 C119 117.7(8) . .
C123 C118 C116 119.4(8) . .
C119 C118 C116 122.8(8) . .
C120 C119 C118 121.2(8) . .
C120 C119 H119 119.4 . .
C118 C119 H119 119.4 . .
C121 C120 C119 120.6(8) . .
C121 C120 H120 119.7 . .
C119 C120 H120 119.7 . .
C120 C121 C122 117.9(8) . .
C120 C121 C124 122.6(8) . .
C122 C121 C124 119.5(8) . .
C123 C122 C121 121.8(8) . .
C123 C122 H122 119.1 . .
C121 C122 H122 119.1 . .
C122 C123 C118 120.8(8) . .
C122 C123 H123 119.6 . .
C118 C123 H123 119.6 . .
C125 C124 C129 118.4(8) . .
C125 C124 C121 122.1(8) . .
C129 C124 C121 119.5(8) . .
C124 C125 C126 120.8(8) . .
C124 C125 H125 119.6 . .
C126 C125 H125 119.6 . .
C125 C126 N22 123.6(8) . .
C125 C126 C127 119.3(8) . .
N22 C126 C127 117.0(8) . .
C128 C127 C126 119.5(8) . .
C128 C127 H127 120.2 . .
C126 C127 H127 120.2 . .
C127 C128 C129 120.6(8) . .
C127 C128 N23 119.1(8) . .
C129 C128 N23 120.1(8) . .
C128 C129 C124 121.2(8) . .
C128 C129 H129 119.4 . .
C124 C129 H129 119.4 . .
N22 C130 C131 118.5(9) . .
N22 C130 H130 120.7 . .
C131 C130 H130 120.7 . .
N21 C131 C132 123.7(10) . .
N21 C131 C130 115.0(9) . .
C132 C131 C130 121.3(11) . .
C131 C132 C133 116.1(13) . .
C131 C132 H132 121.9 . .
C133 C132 H132 121.9 . .
C134 C133 C132 121.0(13) . .
C134 C133 H133 119.5 . .
C132 C133 H133 119.5 . .
C133 C134 C135 119.1(13) . .
C133 C134 H134 120.5 . .
C135 C134 H134 120.5 . .
N21 C135 C134 123.5(12) . .
N21 C135 Br16 115.8(9) . .
C134 C135 Br16 120.6(11) . .
N23 C136 C138 119.1(9) . .
N23 C136 H136 120.4 . .
C138 C136 H136 120.4 . .
N31 C137 C139 118.7(10) . .
N31 C137 H137 120.6 . .
C139 C137 H137 120.6 . .
N24 C138 C141 124.7(11) . .
N24 C138 C136 113.7(9) . .
C141 C138 C136 121.5(12) . .
N32 C139 C140 121.8(10) . .
N32 C139 C137 114.8(9) . .
C140 C139 C137 123.3(11) . .
C142 C140 C139 118.3(12) . .
C142 C140 H140 120.9 . .
C139 C140 H140 120.9 . .
C138 C141 C143 116.4(14) . .
C138 C141 H141 121.8 . .
C143 C141 H141 121.8 . .
C144 C142 C140 119.6(11) . .
C144 C142 H142 120.2 . .
C140 C142 H142 120.2 . .
C145 C143 C141 119.5(13) . .
C145 C143 H143 120.2 . .
C141 C143 H143 120.2 . .
C147 C144 C142 118.9(11) . .
C147 C144 H144 120.5 . .
C142 C144 H144 120.5 . .
C143 C145 C146 120.3(13) . .
C143 C145 H145 119.9 . .
C146 C145 H145 119.9 . .
N24 C146 C145 121.0(13) . .
N24 C146 Br15 118.2(9) . .
C145 C146 Br15 120.7(11) . .
N32 C147 C144 123.1(12) . .
N32 C147 Br10 116.5(8) . .
C144 C147 Br10 120.4(9) . .
C154 N25 C150 120.0 . .
C154 N25 Cu4 110.2(5) . .
C150 N25 Cu4 129.7(5) . .
N25 C154 C153 120.0 . .
N25 C154 C155 113.6(9) . .
C153 C154 C155 126.2(9) . .
C154 C153 C152 120.0 . .
C154 C153 H153 120.0 . .
C152 C153 H153 120.0 . .
C151 C152 C153 120.0 . .
C151 C152 H152 120.0 . .
C153 C152 H152 120.0 . .
C150 C151 C152 120.0 . .
C150 C151 H151 120.0 . .
C152 C151 H151 120.0 . .
C151 C150 N25 120.0 . .
C151 C150 Br11 116.2(7) . .
N25 C150 Br11 123.7(7) . .
C151 C150 Br21 133.0(7) . .
N25 C150 Br21 105.9(7) . .
Br11 C150 Br21 21.4(4) . .
N26 C155 C154 119.8(10) . .
N26 C155 H155 120.1 . .
C154 C155 H155 120.1 . .
N27 C156 C157 123.4(11) . .
N27 C156 H156 118.3 . .
C157 C156 H156 118.3 . .
C157 N28 C161 120.0 . .
C157 N28 Cu3 110.6(6) . .
C161 N28 Cu3 127.1(6) . .
C158 C157 N28 120.0 . .
C158 C157 C156 128.8(9) . .
N28 C157 C156 110.9(9) . .
C157 C158 C159 120.0 . .
C157 C158 H158 120.0 . .
C159 C158 H158 120.0 . .
C160 C159 C158 120.0 . .
C160 C159 H159 120.0 . .
C158 C159 H159 120.0 . .
C161 C160 C159 120.0 . .
C161 C160 H160 120.0 . .
C159 C160 H160 120.0 . .
C160 C161 N28 120.0 . .
C160 C161 Br12 122.9(7) . .
N28 C161 Br12 116.1(7) . .
C160 C161 Br22 122.4(6) . .
N28 C161 Br22 113.4(6) . .
Br12 C161 Br22 30.2(3) . .
C163 C162 C167 121.2(10) . .
C163 C162 N27 116.3(10) . .
C167 C162 N27 122.3(11) . .
C164 C163 C162 120.3(10) . .
C164 C163 H163 119.9 . .
C162 C163 H163 119.9 . .
C163 C164 C165 119.7(11) . .
C163 C164 N26 119.5(10) . .
C165 C164 N26 120.7(11) . .
C164 C165 C166 119.0(11) . .
C164 C165 H165 120.5 . .
C166 C165 H165 120.5 . .
C167 C166 C165 120.1(9) . .
C167 C166 C168 122.3(9) . .
C165 C166 C168 117.6(9) . .
C166 C167 C162 119.7(10) . .
C166 C167 H167 120.1 . .
C162 C167 H167 120.1 . .
C173 C168 C169 117.5(9) . .
C173 C168 C166 120.4(9) . .
C169 C168 C166 122.1(8) . .
C170 C169 C168 121.9(9) . .
C170 C169 H169 119.1 . .
C168 C169 H169 119.1 . .
C169 C170 C171 120.0(9) . .
C169 C170 H170 120.0 . .
C171 C170 H170 120.0 . .
C172 C171 C170 118.7(8) . .
C172 C171 C174 119.5(9) . .
C170 C171 C174 121.7(9) . .
C171 C172 C173 120.5(9) . .
C171 C172 H172 119.7 . .
C173 C172 H172 119.7 . .
C168 C173 C172 121.4(10) . .
C168 C173 H173 119.3 . .
C172 C173 H173 119.3 . .
C179 C174 C175 117.8(9) . .
C179 C174 C171 121.1(8) . .
C175 C174 C171 120.6(8) . .
C176 C175 C174 120.8(8) . .
C176 C175 H175 119.6 . .
C174 C175 H175 119.6 . .
C177 C176 C175 121.0(8) . .
C177 C176 N29 123.4(8) . .
C175 C176 N29 115.2(8) . .
C176 C177 C178 119.2(8) . .
C176 C177 H177 120.4 . .
C178 C177 H177 120.4 . .
C177 C178 C179 118.8(8) . .
C177 C178 N31 125.2(8) . .
C179 C178 N31 115.8(8) . .
C174 C179 C178 122.3(9) . .
C174 C179 H179 118.8 . .
C178 C179 H179 118.8 . .
N29 C180 C181 117.6(9) . .
N29 C180 H180 121.2 . .
C181 C180 H180 121.2 . .
N30 C181 C182 122.9(9) . .
N30 C181 C180 115.9(8) . .
C182 C181 C180 121.2(10) . .
C183 C182 C181 117.3(11) . .
C183 C182 H182 121.3 . .
C181 C182 H182 121.3 . .
C184 C183 C182 119.9(10) . .
C184 C183 H183 120.1 . .
C182 C183 H183 120.1 . .
C185 C184 C183 118.5(10) . .
C185 C184 H184 120.7 . .
C183 C184 H184 120.7 . .
N30 C185 C184 123.6(10) . .
N30 C185 Br9 116.4(7) . .
C184 C185 Br9 120.0(8) . .
F4' B1 F1 119.1(13) . .
F4' B1 F2 89.0(13) . .
F1 B1 F2 115.4(14) . .
F4' B1 F3' 128.8(17) . .
F1 B1 F3' 103.4(11) . .
F2 B1 F3' 97.8(12) . .
F4' B1 F3 96.3(16) . .
F1 B1 F3 116.3(12) . .
F2 B1 F3 116.2(12) . .
F3' B1 F3 35.9(7) . .
F4' B1 F4 22.4(12) . .
F1 B1 F4 102.3(12) . .
F2 B1 F4 110.4(13) . .
F3' B1 F4 128.1(16) . .
F3 B1 F4 92.2(14) . .
F5 B2 F7 110.1(9) . .
F5 B2 F6 108.8(8) . .
F7 B2 F6 109.7(9) . .
F5 B2 F8 108.4(9) . .
F7 B2 F8 110.5(8) . .
F6 B2 F8 109.3(9) . .
F11 B3 F12 110.2(13) . .
F11 B3 F10 111.0(13) . .
F12 B3 F10 107.5(13) . .
F11 B3 F9' 121.2(15) . .
F12 B3 F9' 88.0(14) . .
F10 B3 F9' 115.5(14) . .
F11 B3 F9 104.5(14) . .
F12 B3 F9 121.3(14) . .
F10 B3 F9 102.0(13) . .
F9' B3 F9 33.3(8) . .
F15 B4 F13' 134.9(12) . .
F15 B4 F16' 95.9(10) . .
F13' B4 F16' 124.8(11) . .
F15 B4 F14 118.7(10) . .
F13' B4 F14 50.4(9) . .
F16' B4 F14 130.0(10) . .
F15 B4 F16 119.4(10) . .
F13' B4 F16 105.3(10) . .
F16' B4 F16 27.8(7) . .
F14 B4 F16 102.8(9) . .
F15 B4 F15' 33.4(10) . .
F13' B4 F15' 107.5(11) . .
F16' B4 F15' 107.9(10) . .
F14 B4 F15' 121.0(11) . .
F16 B4 F15' 135.7(11) . .
F15 B4 F13 106.8(9) . .
F13' B4 F13 52.5(9) . .
F16' B4 F13 100.5(10) . .
F14 B4 F13 102.2(9) . .
F16 B4 F13 104.9(8) . .
F15' B4 F13 73.9(10) . .
F15 B4 F14' 76.7(10) . .
F13' B4 F14' 102.7(10) . .
F16' B4 F14' 109.9(10) . .
F14 B4 F14' 53.0(9) . .
F16 B4 F14' 99.3(10) . .
F15' B4 F14' 101.6(10) . .
F13 B4 F14' 149.0(10) . .
C109 C110 C111 118.0(16) . .
C109 C110 H110 121.0 . .
C111 C110 H110 121.0 . .
N20 C111 C110 122.3(15) . .
N20 C111 Br13 110.0(11) . .
C110 C111 Br13 118.3(13) . .
N20 C111 Br30 117.9(12) . .
C110 C111 Br30 119.8(13) . .
Br13 C111 Br30 31.3(4) . .
N1S C1S C2S 172.9(17) . .
N2S C3S C4S 178(2) . .
F17' B5 F19 138(2) . .
F17' B5 F18 115(2) . .
F19 B5 F18 97.4(17) . .
F17' B5 F20 103.6(19) . .
F19 B5 F20 100.8(18) . .
F18 B5 F20 92.2(14) . .
F17' B5 F17 58.6(13) . .
F19 B5 F17 86.2(16) . .
F18 B5 F17 110.5(18) . .
F20 B5 F17 155(2) . .
F23 B6 F22 123(3) . .
F23 B6 F21 112(3) . .
F22 B6 F21 108(2) . .
F23 B6 F24 103(2) . .
F22 B6 F24 109(2) . .
F21 B6 F24 98(2) . .
N4S C7S C8S 162(2) . .
C53S O1S C50S 114(2) . .
C52S C50S O1S 91(2) . .
C55S C53S C54S 39(3) . .
C55S C53S O1S 111(3) . .
C54S C53S O1S 149(4) . .
N5S C9S C10S 160(2) . .
N6S C12S C11S 177(3) . .
F26 B7 F26 124.6(19) 2_655 .
F26 B7 F27 117.7(10) 2_655 .
F26 B7 F27 117.7(10) . .
F26 B7 F28 96.7(9) 2_655 .
F26 B7 F28 83.7(8) . .
F27 B7 F28 89.6(11) . .
F26 B7 F28 83.7(8) 2_655 2_655
F26 B7 F28 96.7(9) . 2_655
F27 B7 F28 89.6(11) . 2_655
F28 B7 F28 179(2) . 2_655

loop_
_geom_bond_atom_site_label_1
_geom_bond_atom_site_label_2
_geom_bond_distance
_geom_bond_site_symmetry_2
Cu1 N10 2.010(6) .
Cu1 N2 2.017(6) .
Cu1 N1 2.029(6) .
Cu1 N9 2.053(6) .
Cu2 N11 1.996(7) .
Cu2 N18 2.014(8) .
Cu2 N17 2.030(7) .
Cu2 N12 2.052(8) .
Cu3 N3' 1.816(8) .
Cu3 N27 1.977(9) .
Cu3 N4 2.005(8) .
Cu3 N28 2.121(9) .
Cu3 N3 2.203(8) .
Cu4 N26 1.989(8) .
Cu4 N20 2.013(10) .
Cu4 N19 2.014(8) .
Cu4 N25 2.069(8) .
Cu5 N32 2.005(8) .
Cu5 N7 2.024(7) .
Cu5 N8 2.042(9) .
Cu5 N31 2.060(8) .
Cu6 N23 1.998(7) .
Cu6 N29 2.029(7) .
Cu6 N30 2.036(7) .
Cu6 N24 2.071(8) .
Cu7 N22 2.006(7) .
Cu7 N16 2.013(8) .
Cu7 N15 2.023(7) .
Cu7 N21 2.027(8) .
Cu8 N5 1.985(7) .
Cu8 N13 2.028(7) .
Cu8 N14 2.053(7) .
Cu8 N6 2.140(8) .
N1 C1 1.334(11) .
N1 C5 1.379(10) .
N2 C6 1.289(10) .
N2 C13 1.423(10) .
N4 C12' 1.299(12) .
N4 C12 1.299(12) .
N4 C15 1.440(11) .
N5 C31 1.275(11) .
N5 C29 1.426(11) .
N6 C36 1.327(12) .
N6 C32 1.363(11) .
N7 C37 1.260(12) .
N7 C27 1.427(11) .
N8 C42 1.340(14) .
N8 C38 1.366(13) .
N9 C50 1.310(11) .
N9 C54 1.352(10) .
N10 C55 1.277(10) .
N10 C64 1.426(10) .
N11 C56 1.282(11) .
N11 C62 1.430(10) .
N12 C61 1.327(13) .
N12 C57 1.364(14) .
N13 C80 1.300(12) .
N13 C76 1.431(11) .
N14 C85 1.314(11) .
N14 C81 1.356(12) .
N15 C86 1.292(12) .
N15 C78 1.436(11) .
N16 C91 1.335(12) .
N16 C87 1.366(12) .
N17 C100 1.330(12) .
N17 C104 1.350(12) .
N18 C105 1.294(12) .
N18 C114 1.436(11) .
N19 C106 1.279(13) .
N19 C112 1.453(12) .
N20 C107 1.330(15) .
N20 C111 1.345(18) .
N21 C135 1.348(14) .
N21 C131 1.368(13) .
N22 C130 1.294(11) .
N22 C126 1.418(11) .
N23 C136 1.277(11) .
N23 C128 1.434(11) .
N24 C146 1.323(13) .
N24 C138 1.353(14) .
N26 C155 1.260(14) .
N26 C164 1.425(14) .
N27 C156 1.276(16) .
N27 C162 1.413(14) .
N29 C180 1.289(12) .
N29 C176 1.441(11) .
N30 C181 1.330(12) .
N30 C185 1.338(11) .
N31 C137 1.272(12) .
N31 C178 1.423(12) .
N32 C147 1.343(13) .
N32 C139 1.362(14) .
C1 C2 1.405(12) .
C1 Br1 1.875(9) .
C2 C3 1.347(13) .
C2 H2 0.9500 .
C3 C4 1.414(13) .
C3 H3 0.9500 .
C4 C5 1.350(12) .
C4 H4 0.9500 .
C5 C6 1.438(12) .
C6 H6 0.9500 .
Br2 C7 1.816(6) .
N3 C7 1.3900 .
N3 C11 1.3900 .
C7 C8 1.3900 .
C8 C9 1.3900 .
C8 H8 0.9500 .
C9 C10 1.3900 .
C9 H9 0.9500 .
C10 C11 1.3900 .
C10 H10 0.9500 .
C11 C12 1.427(14) .
C12 H12 0.9500 .
Br2' C7' 1.816(6) .
N3' C7' 1.3900 .
N3' C11' 1.3900 .
C7' C8' 1.3900 .
C8' C9' 1.3900 .
C8' H8' 0.9500 .
C9' C10' 1.3900 .
C9' H9' 0.9500 .
C10' C11' 1.3900 .
C10' H10' 0.9500 .
C11' C12' 1.430(14) .
C12' H12' 0.9500 .
C13 C14 1.388(11) .
C13 C18 1.392(11) .
C14 C15 1.399(12) .
C14 H14 0.9500 .
C15 C16 1.388(12) .
C16 C17 1.401(12) .
C16 H16 0.9500 .
C17 C18 1.402(11) .
C17 C19 1.486(11) .
C18 H18 0.9500 .
C19 C20 1.385(11) .
C19 C24 1.393(11) .
C20 C21 1.386(12) .
C20 H20 0.9500 .
C21 C22 1.394(12) .
C21 H21 0.9500 .
C22 C23 1.396(11) .
C22 C25 1.488(12) .
C23 C24 1.366(11) .
C23 H23 0.9500 .
C24 H24 0.9500 .
C25 C26 1.388(12) .
C25 C30 1.407(12) .
C26 C27 1.407(12) .
C26 H26 0.9500 .
C27 C28 1.377(12) .
C28 C29 1.377(12) .
C28 H28 0.9500 .
C29 C30 1.407(12) .
C30 H30 0.9500 .
C31 C32 1.456(13) .
C31 H31 0.9500 .
C32 C33 1.379(13) .
C33 C34 1.396(14) .
C33 H33 0.9500 .
C34 C35 1.358(14) .
C34 H34 0.9500 .
C35 C36 1.362(15) .
C35 H35 0.9500 .
C36 Br4 1.897(10) .
C37 C38 1.474(14) .
C37 H37 0.9500 .
C38 C39 1.384(16) .
C39 C40 1.371(16) .
C39 H39 0.9500 .
C40 C41 1.334(19) .
C40 H40 0.9500 .
C41 C42 1.361(18) .
C41 H41 0.9500 .
C42 Br3 1.888(12) .
C50 C51 1.402(12) .
C50 Br5 1.904(8) .
C51 C52 1.367(13) .
C51 H51 0.9500 .
C52 C53 1.391(13) .
C52 H52 0.9500 .
C53 C54 1.376(12) .
C53 H53 0.9500 .
C54 C55 1.459(11) .
C55 H55 0.9500 .
C56 C57 1.461(14) .
C56 H56 0.9500 .
C57 C58 1.360(17) .
C58 C59 1.42(2) .
C58 H58 0.9500 .
C59 C60 1.31(2) .
C59 H59 0.9500 .
C60 C61 1.371(19) .
C60 H60 0.9500 .
C61 Br6 1.862(13) .
C62 C67 1.375(11) .
C62 C63 1.392(11) .
C63 C64 1.378(11) .
C63 H63 0.9500 .
C64 C65 1.406(11) .
C65 C66 1.390(11) .
C65 H65 0.9500 .
C66 C67 1.399(11) .
C66 C68 1.482(11) .
C67 H67 0.9500 .
C68 C69 1.392(11) .
C68 C73 1.406(11) .
C69 C70 1.379(12) .
C69 H69 0.9500 .
C70 C71 1.384(12) .
C70 H70 0.9500 .
C71 C72 1.401(12) .
C71 C74 1.500(12) .
C72 C73 1.365(11) .
C72 H72 0.9500 .
C73 H73 0.9500 .
C74 C75 1.384(12) .
C74 C79 1.395(12) .
C75 C76 1.391(12) .
C75 H75 0.9500 .
C76 C77 1.391(12) .
C77 C78 1.368(12) .
C77 H77 0.9500 .
C78 C79 1.391(12) .
C79 H79 0.9500 .
C80 C81 1.470(14) .
C81 C82 1.379(14) .
C82 C83 1.399(16) .
C82 H82 0.9500 .
C83 C84 1.351(17) .
C83 H83 0.9500 .
C84 C85 1.384(14) .
C84 H84 0.9500 .
C85 Br8 1.883(10) .
C86 C87 1.441(13) .
C86 H86 0.9500 .
C87 C88 1.373(14) .
C88 C89 1.366(16) .
C88 H88 0.9500 .
C89 C90 1.390(17) .
C89 H89 0.9500 .
C90 C91 1.368(15) .
C90 H90 0.9500 .
C91 Br7 1.882(12) .
C100 C101 1.389(14) .
C100 Br14 1.883(10) .
C101 C102 1.366(15) .
C101 H101 0.9500 .
C102 C103 1.382(15) .
C102 H102 0.9500 .
C103 C104 1.378(13) .
C103 H103 0.9500 .
C104 C105 1.440(13) .
C105 H105 0.9500 .
C106 C107 1.454(16) .
C106 H106 0.9500 .
C107 C108 1.401(17) .
C108 C109 1.40(2) .
C108 H108 0.9500 .
C109 C110 1.34(2) .
C109 H109 0.9500 .
C112 C113 1.382(13) .
C112 C117 1.390(13) .
C113 C114 1.378(12) .
C113 H113 0.9500 .
C114 C115 1.405(13) .
C115 C116 1.415(12) .
C116 C117 1.365(13) .
C116 C118 1.470(13) .
C117 H117 0.9500 .
C118 C123 1.387(12) .
C118 C119 1.396(12) .
C119 C120 1.394(13) .
C119 H119 0.9500 .
C120 C121 1.384(12) .
C120 H120 0.9500 .
C121 C122 1.388(12) .
C121 C124 1.496(12) .
C122 C123 1.381(12) .
C122 H122 0.9500 .
C123 H123 0.9500 .
C124 C125 1.386(12) .
C124 C129 1.400(12) .
C125 C126 1.393(12) .
C125 H125 0.9500 .
C126 C127 1.420(12) .
C127 C128 1.363(12) .
C127 H127 0.9500 .
C128 C129 1.379(12) .
C129 H129 0.9500 .
C130 C131 1.434(14) .
C130 H130 0.9500 .
C131 C132 1.399(15) .
C132 C133 1.411(19) .
C132 H132 0.9500 .
C133 C134 1.35(2) .
C133 H133 0.9500 .
C134 C135 1.382(18) .
C134 H134 0.9500 .
C135 Br16 1.888(13) .
C136 C138 1.475(14) .
C136 H136 0.9500 .
C137 C139 1.441(15) .
C137 H137 0.9500 .
C138 C141 1.381(15) .
C139 C140 1.396(15) .
C140 C142 1.391(18) .
C140 H140 0.9500 .
C141 C143 1.39(2) .
C141 H141 0.9500 .
C142 C144 1.383(19) .
C142 H142 0.9500 .
C143 C145 1.37(2) .
C143 H143 0.9500 .
C144 C147 1.369(16) .
C144 H144 0.9500 .
C145 C146 1.396(19) .
C145 H145 0.9500 .
C146 Br15 1.882(13) .
C147 Br10 1.874(13) .
N25 C154 1.3900 .
N25 C150 1.3900 .
C154 C153 1.3900 .
C154 C155 1.446(13) .
C153 C152 1.3900 .
C153 H153 0.9500 .
C152 C151 1.3900 .
C152 H152 0.9500 .
C151 C150 1.3900 .
C151 H151 0.9500 .
C150 Br11 1.761(8) .
C150 Br21 2.045(14) .
C155 H155 0.9500 .
C156 C157 1.448(15) .
C156 H156 0.9500 .
N28 C157 1.3900 .
N28 C161 1.3900 .
C157 C158 1.3900 .
C158 C159 1.3900 .
C158 H158 0.9500 .
C159 C160 1.3900 .
C159 H159 0.9500 .
C160 C161 1.3900 .
C160 H160 0.9500 .
C161 Br12 1.801(9) .
C161 Br22 2.172(13) .
C162 C163 1.383(15) .
C162 C167 1.391(13) .
C163 C164 1.364(15) .
C163 H163 0.9500 .
C164 C165 1.418(14) .
C165 C166 1.419(14) .
C165 H165 0.9500 .
C166 C167 1.362(14) .
C166 C168 1.487(13) .
C167 H167 0.9500 .
C168 C173 1.385(13) .
C168 C169 1.389(13) .
C169 C170 1.388(13) .
C169 H169 0.9500 .
C170 C171 1.396(13) .
C170 H170 0.9500 .
C171 C172 1.381(14) .
C171 C174 1.496(13) .
C172 C173 1.398(13) .
C172 H172 0.9500 .
C173 H173 0.9500 .
C174 C179 1.368(13) .
C174 C175 1.383(13) .
C175 C176 1.381(13) .
C175 H175 0.9500 .
C176 C177 1.369(13) .
C177 C178 1.391(13) .
C177 H177 0.9500 .
C178 C179 1.392(13) .
C179 H179 0.9500 .
C180 C181 1.468(13) .
C180 H180 0.9500 .
C181 C182 1.387(14) .
C182 C183 1.387(15) .
C182 H182 0.9500 .
C183 C184 1.371(16) .
C183 H183 0.9500 .
C184 C185 1.351(14) .
C184 H184 0.9500 .
C185 Br9 1.894(10) .
B1 F4' 1.308(16) .
B1 F1 1.321(16) .
B1 F2 1.354(18) .
B1 F3' 1.364(13) .
B1 F3 1.431(15) .
B1 F4 1.440(16) .
B2 F5 1.360(13) .
B2 F7 1.369(13) .
B2 F6 1.372(13) .
B2 F8 1.376(13) .
B3 F11 1.358(18) .
B3 F12 1.383(19) .
B3 F10 1.393(17) .
B3 F9' 1.435(19) .
B3 F9 1.443(18) .
B4 F15 1.323(9) .
B4 F13' 1.329(10) .
B4 F16' 1.333(9) .
B4 F14 1.337(9) .
B4 F16 1.363(9) .
B4 F15' 1.372(10) .
B4 F13 1.409(10) .
B4 F14' 1.410(10) .
C110 C111 1.43(2) .
C110 H110 0.9500 .
C111 Br13 1.889(18) .
C111 Br30 1.935(17) .
N1S C1S 1.098(16) .
C1S C2S 1.342(19) .
N2S C3S 0.954(16) .
C3S C4S 1.58(3) .
F18 B5 1.392(16) .
F20 B5 1.413(14) .
F19 B5 1.376(15) .
F17 B5 1.435(15) .
F17' B5 1.358(15) .
F23 B6 1.25(3) .
F22 B6 1.31(3) .
F24 B6 1.55(3) .
F21 B6 1.45(3) .
N4S C7S 1.12(2) .
C7S C8S 1.53(2) .
C52S C50S 1.53(4) .
O1S C53S 1.58(4) .
O1S C50S 1.65(4) .
C54S C53S 1.38(4) .
C55S C53S 1.37(4) .
N5S C9S 1.37(3) .
C9S C10S 1.43(2) .
N6S C12S 1.32(3) .
C11S C12S 1.43(3) .
F27 B7 1.43(2) .
F26 B7 1.274(13) .
B7 F26 1.274(13) 2_655
B7 F28 1.565(17) .
B7 F28 1.565(17) 2_655

loop_
_geom_torsion_atom_site_label_1
_geom_torsion_atom_site_label_2
_geom_torsion_atom_site_label_3
_geom_torsion_atom_site_label_4
_geom_torsion
N10 Cu1 N1 C1 56.0(8)
N2 Cu1 N1 C1 -172.9(7)
N9 Cu1 N1 C1 -41.4(7)
N10 Cu1 N1 C5 -139.7(5)
N2 Cu1 N1 C5 -8.6(5)
N9 Cu1 N1 C5 122.9(5)
N10 Cu1 N2 C6 144.9(5)
N1 Cu1 N2 C6 4.5(5)
N9 Cu1 N2 C6 -104.1(6)
N10 Cu1 N2 C13 -35.7(7)
N1 Cu1 N2 C13 -176.0(6)
N9 Cu1 N2 C13 75.3(7)
N3' Cu3 N4 C12' -5.9(17)
N27 Cu3 N4 C12' -152.5(17)
N28 Cu3 N4 C12' 98.3(17)
N3 Cu3 N4 C12' -22.1(17)
N3' Cu3 N4 C12 7.9(15)
N27 Cu3 N4 C12 -138.7(15)
N28 Cu3 N4 C12 112.0(15)
N3 Cu3 N4 C12 -8.3(15)
N3' Cu3 N4 C15 -175.0(8)
N27 Cu3 N4 C15 38.4(10)
N28 Cu3 N4 C15 -70.8(8)
N3 Cu3 N4 C15 168.8(8)
N13 Cu8 N5 C31 121.1(6)
N14 Cu8 N5 C31 -105.4(7)
N6 Cu8 N5 C31 2.4(6)
N13 Cu8 N5 C29 -54.7(7)
N14 Cu8 N5 C29 78.7(7)
N6 Cu8 N5 C29 -173.5(6)
N5 Cu8 N6 C36 -176.3(8)
N13 Cu8 N6 C36 51.0(8)
N14 Cu8 N6 C36 -38.4(8)
N5 Cu8 N6 C32 -6.3(5)
N13 Cu8 N6 C32 -139.0(5)
N14 Cu8 N6 C32 131.6(5)
N32 Cu5 N7 C37 125.1(7)
N8 Cu5 N7 C37 3.5(6)
N31 Cu5 N7 C37 -117.7(7)
N32 Cu5 N7 C27 -62.8(8)
N8 Cu5 N7 C27 175.6(7)
N31 Cu5 N7 C27 54.4(7)
N32 Cu5 N8 C42 34.6(10)
N7 Cu5 N8 C42 177.7(10)
N31 Cu5 N8 C42 -60.6(10)
N32 Cu5 N8 C38 -146.1(6)
N7 Cu5 N8 C38 -3.0(7)
N31 Cu5 N8 C38 118.8(7)
N10 Cu1 N9 C50 -172.4(7)
N2 Cu1 N9 C50 59.0(8)
N1 Cu1 N9 C50 -37.0(7)
N10 Cu1 N9 C54 -7.8(5)
N2 Cu1 N9 C54 -136.4(5)
N1 Cu1 N9 C54 127.6(5)
N2 Cu1 N10 C55 138.2(5)
N1 Cu1 N10 C55 -106.1(6)
N9 Cu1 N10 C55 2.9(5)
N2 Cu1 N10 C64 -38.8(6)
N1 Cu1 N10 C64 77.0(7)
N9 Cu1 N10 C64 -174.1(6)
N18 Cu2 N11 C56 -134.7(7)
N17 Cu2 N11 C56 107.0(7)
N12 Cu2 N11 C56 0.4(7)
N18 Cu2 N11 C62 39.8(8)
N17 Cu2 N11 C62 -78.5(8)
N12 Cu2 N11 C62 174.9(7)
N11 Cu2 N12 C61 172.9(11)
N18 Cu2 N12 C61 -52.9(12)
N17 Cu2 N12 C61 40.3(11)
N11 Cu2 N12 C57 4.4(8)
N18 Cu2 N12 C57 138.5(7)
N17 Cu2 N12 C57 -128.2(8)
N5 Cu8 N13 C80 165.7(7)
N14 Cu8 N13 C80 15.0(8)
N6 Cu8 N13 C80 -91.7(8)
N5 Cu8 N13 C76 -20.2(10)
N14 Cu8 N13 C76 -170.9(8)
N6 Cu8 N13 C76 82.4(8)
N5 Cu8 N14 C85 32.0(12)
N13 Cu8 N14 C85 178.9(10)
N6 Cu8 N14 C85 -64.8(10)
N5 Cu8 N14 C81 -164.5(7)
N13 Cu8 N14 C81 -17.6(7)
N6 Cu8 N14 C81 98.7(7)
N22 Cu7 N15 C86 -140.1(6)
N16 Cu7 N15 C86 -0.4(7)
N21 Cu7 N15 C86 118.9(7)
N22 Cu7 N15 C78 39.8(8)
N16 Cu7 N15 C78 179.5(8)
N21 Cu7 N15 C78 -61.3(9)
N22 Cu7 N16 C91 -64.8(10)
N15 Cu7 N16 C91 174.5(9)
N21 Cu7 N16 C91 44.5(9)
N22 Cu7 N16 C87 124.1(6)
N15 Cu7 N16 C87 3.4(6)
N21 Cu7 N16 C87 -126.6(6)
N11 Cu2 N17 C100 -50.5(9)
N18 Cu2 N17 C100 173.7(8)
N12 Cu2 N17 C100 44.9(8)
N11 Cu2 N17 C104 142.1(6)
N18 Cu2 N17 C104 6.3(6)
N12 Cu2 N17 C104 -122.5(6)
N11 Cu2 N18 C105 -143.0(6)
N17 Cu2 N18 C105 -3.7(6)
N12 Cu2 N18 C105 102.0(7)
N11 Cu2 N18 C114 41.0(8)
N17 Cu2 N18 C114 -179.6(7)
N12 Cu2 N18 C114 -73.9(8)
N26 Cu4 N19 C106 155.5(8)
N20 Cu4 N19 C106 9.2(9)
N25 Cu4 N19 C106 -98.6(8)
N26 Cu4 N19 C112 -28.9(10)
N20 Cu4 N19 C112 -175.2(8)
N25 Cu4 N19 C112 77.0(8)
N26 Cu4 N20 C107 -153.0(10)
N19 Cu4 N20 C107 -14.2(11)
N25 Cu4 N20 C107 107.5(11)
N26 Cu4 N20 C111 50.6(17)
N19 Cu4 N20 C111 -170.6(14)
N25 Cu4 N20 C111 -48.9(13)
N22 Cu7 N21 C135 175.3(9)
N16 Cu7 N21 C135 35.3(10)
N15 Cu7 N21 C135 -67.4(10)
N22 Cu7 N21 C131 0.5(6)
N16 Cu7 N21 C131 -139.5(6)
N15 Cu7 N21 C131 117.8(6)
N16 Cu7 N22 C130 124.6(6)
N15 Cu7 N22 C130 -127.3(6)
N21 Cu7 N22 C130 2.3(6)
N16 Cu7 N22 C126 -63.8(8)
N15 Cu7 N22 C126 44.3(7)
N21 Cu7 N22 C126 173.9(7)
N29 Cu6 N23 C136 137.4(6)
N30 Cu6 N23 C136 -101.6(7)
N24 Cu6 N23 C136 5.3(6)
N29 Cu6 N23 C128 -34.1(8)
N30 Cu6 N23 C128 86.9(7)
N24 Cu6 N23 C128 -166.2(7)
N23 Cu6 N24 C146 -176.2(9)
N29 Cu6 N24 C146 49.3(9)
N30 Cu6 N24 C146 -43.8(9)
N23 Cu6 N24 C138 -8.9(6)
N29 Cu6 N24 C138 -143.5(6)
N30 Cu6 N24 C138 123.4(6)
N20 Cu4 N26 C155 -106.3(10)
N19 Cu4 N26 C155 129.3(8)
N25 Cu4 N26 C155 4.1(7)
N20 Cu4 N26 C164 78.1(10)
N19 Cu4 N26 C164 -46.2(9)
N25 Cu4 N26 C164 -171.5(8)
N3' Cu3 N27 C156 99.3(10)
N4 Cu3 N27 C156 -130.6(8)
N28 Cu3 N27 C156 -1.8(8)
N3 Cu3 N27 C156 121.0(9)
N3' Cu3 N27 C162 -84.2(10)
N4 Cu3 N27 C162 45.9(10)
N28 Cu3 N27 C162 174.7(8)
N3 Cu3 N27 C162 -62.5(9)
N23 Cu6 N29 C180 141.9(7)
N30 Cu6 N29 C180 1.3(7)
N24 Cu6 N29 C180 -105.2(7)
N23 Cu6 N29 C176 -41.0(9)
N30 Cu6 N29 C176 178.5(7)
N24 Cu6 N29 C176 71.9(8)
N23 Cu6 N30 C181 -142.9(6)
N29 Cu6 N30 C181 -4.5(6)
N24 Cu6 N30 C181 122.1(7)
N23 Cu6 N30 C185 47.7(9)
N29 Cu6 N30 C185 -173.9(8)
N24 Cu6 N30 C185 -47.3(8)
N32 Cu5 N31 C137 -5.1(7)
N7 Cu5 N31 C137 -150.4(7)
N8 Cu5 N31 C137 110.4(8)
N32 Cu5 N31 C178 176.8(8)
N7 Cu5 N31 C178 31.5(9)
N8 Cu5 N31 C178 -67.7(9)
N7 Cu5 N32 C147 -58.0(11)
N8 Cu5 N32 C147 51.9(9)
N31 Cu5 N32 C147 172.1(9)
N7 Cu5 N32 C139 138.5(7)
N8 Cu5 N32 C139 -111.6(8)
N31 Cu5 N32 C139 8.6(7)
C5 N1 C1 C2 1.1(12)
Cu1 N1 C1 C2 164.6(6)
C5 N1 C1 Br1 179.5(5)
Cu1 N1 C1 Br1 -17.0(9)
N1 C1 C2 C3 0.5(13)
Br1 C1 C2 C3 -177.8(7)
C1 C2 C3 C4 -0.9(14)
C2 C3 C4 C5 -0.2(14)
C3 C4 C5 N1 1.9(13)
C3 C4 C5 C6 -177.7(8)
C1 N1 C5 C4 -2.3(12)
Cu1 N1 C5 C4 -168.7(7)
C1 N1 C5 C6 177.4(7)
Cu1 N1 C5 C6 11.0(8)
C13 N2 C6 C5 -179.1(7)
Cu1 N2 C6 C5 0.4(9)
C4 C5 C6 N2 171.8(8)
N1 C5 C6 N2 -7.9(11)
N3' Cu3 N3 C7 64.1(13)
N27 Cu3 N3 C7 -53.0(8)
N4 Cu3 N3 C7 175.7(7)
N28 Cu3 N3 C7 51.0(7)
N3' Cu3 N3 C11 -96.7(14)
N27 Cu3 N3 C11 146.2(5)
N4 Cu3 N3 C11 14.9(5)
N28 Cu3 N3 C11 -109.8(6)
C11 N3 C7 C8 0.0
Cu3 N3 C7 C8 -159.1(8)
C11 N3 C7 Br2 -177.0(9)
Cu3 N3 C7 Br2 23.9(9)
N3 C7 C8 C9 0.0
Br2 C7 C8 C9 176.8(9)
C7 C8 C9 C10 0.0
C8 C9 C10 C11 0.0
C9 C10 C11 N3 0.0
C9 C10 C11 C12 -179.9(18)
C7 N3 C11 C10 0.0
Cu3 N3 C11 C10 162.4(6)
C7 N3 C11 C12 179.9(15)
Cu3 N3 C11 C12 -17.7(14)
C12' N4 C12 C11 92(4)
C15 N4 C12 C11 -176.7(17)
Cu3 N4 C12 C11 1(3)
C10 C11 C12 N4 -167.3(16)
N3 C11 C12 N4 13(3)
N27 Cu3 N3' C7' -34.7(12)
N4 Cu3 N3' C7' -178.1(9)
N28 Cu3 N3' C7' 56.5(9)
N3 Cu3 N3' C7' -111.9(18)
N27 Cu3 N3' C11' 148.1(7)
N4 Cu3 N3' C11' 4.7(7)
N28 Cu3 N3' C11' -120.7(7)
N3 Cu3 N3' C11' 70.9(14)
C11' N3' C7' C8' 0.0
Cu3 N3' C7' C8' -177.0(11)
C11' N3' C7' Br2' 178.9(11)
Cu3 N3' C7' Br2' 1.9(12)
N3' C7' C8' C9' 0.0
Br2' C7' C8' C9' -178.8(12)
C7' C8' C9' C10' 0.0
C8' C9' C10' C11' 0.0
C9' C10' C11' N3' 0.0
C9' C10' C11' C12' -179(2)
C7' N3' C11' C10' 0.0
Cu3 N3' C11' C10' 177.5(9)
C7' N3' C11' C12' 179(2)
Cu3 N3' C11' C12' -3.4(19)
C12 N4 C12' C11' -89(5)
C15 N4 C12' C11' 174.7(14)
Cu3 N4 C12' C11' 5(3)
C10' C11' C12' N4 177.7(15)
N3' C11' C12' N4 -1(3)
C6 N2 C13 C14 16.9(12)
Cu1 N2 C13 C14 -162.5(6)
C6 N2 C13 C18 -167.8(7)
Cu1 N2 C13 C18 12.8(9)
C18 C13 C14 C15 0.7(12)
N2 C13 C14 C15 175.8(7)
C13 C14 C15 C16 -2.0(13)
C13 C14 C15 N4 -175.7(8)
C12' N4 C15 C16 172.0(19)
C12 N4 C15 C16 157.2(17)
Cu3 N4 C15 C16 -19.7(12)
C12' N4 C15 C14 -14(2)
C12 N4 C15 C14 -29(2)
Cu3 N4 C15 C14 154.2(7)
C14 C15 C16 C17 1.7(13)
N4 C15 C16 C17 175.7(8)
C15 C16 C17 C18 -0.1(12)
C15 C16 C17 C19 -172.3(8)
C14 C13 C18 C17 0.9(12)
N2 C13 C18 C17 -174.6(7)
C16 C17 C18 C13 -1.2(11)
C19 C17 C18 C13 170.9(7)
C16 C17 C19 C20 -38.3(11)
C18 C17 C19 C20 149.9(8)
C16 C17 C19 C24 137.4(8)
C18 C17 C19 C24 -34.4(11)
C24 C19 C20 C21 -2.5(11)
C17 C19 C20 C21 173.3(7)
C19 C20 C21 C22 -0.1(12)
C20 C21 C22 C23 2.4(12)
C20 C21 C22 C25 179.8(7)
C21 C22 C23 C24 -2.1(11)
C25 C22 C23 C24 -179.5(7)
C22 C23 C24 C19 -0.6(12)
C20 C19 C24 C23 2.9(11)
C17 C19 C24 C23 -173.1(7)
C21 C22 C25 C26 40.5(11)
C23 C22 C25 C26 -142.2(8)
C21 C22 C25 C30 -139.1(8)
C23 C22 C25 C30 38.2(11)
C30 C25 C26 C27 1.8(11)
C22 C25 C26 C27 -177.8(7)
C25 C26 C27 C28 1.6(12)
C25 C26 C27 N7 176.0(7)
C37 N7 C27 C28 -163.4(8)
Cu5 N7 C27 C28 25.2(10)
C37 N7 C27 C26 22.0(12)
Cu5 N7 C27 C26 -149.4(6)
C26 C27 C28 C29 -3.6(12)
N7 C27 C28 C29 -178.4(7)
C27 C28 C29 C30 2.3(12)
C27 C28 C29 N5 178.0(7)
C31 N5 C29 C28 145.5(8)
Cu8 N5 C29 C28 -38.8(9)
C31 N5 C29 C30 -38.8(11)
Cu8 N5 C29 C30 136.8(6)
C26 C25 C30 C29 -3.1(11)
C22 C25 C30 C29 176.5(7)
C28 C29 C30 C25 1.1(11)
N5 C29 C30 C25 -174.3(7)
C29 N5 C31 C32 178.1(7)
Cu8 N5 C31 C32 2.0(10)
C36 N6 C32 C33 0.3(12)
Cu8 N6 C32 C33 -171.5(7)
C36 N6 C32 C31 -179.3(7)
Cu8 N6 C32 C31 8.8(8)
N5 C31 C32 N6 -7.8(11)
N5 C31 C32 C33 172.5(8)
N6 C32 C33 C34 1.4(13)
C31 C32 C33 C34 -179.0(8)
C32 C33 C34 C35 -2.3(14)
C33 C34 C35 C36 1.5(15)
C32 N6 C36 C35 -1.2(13)
Cu8 N6 C36 C35 168.2(7)
C32 N6 C36 Br4 176.1(6)
Cu8 N6 C36 Br4 -14.5(10)
C34 C35 C36 N6 0.3(15)
C34 C35 C36 Br4 -176.9(8)
C27 N7 C37 C38 -175.6(8)
Cu5 N7 C37 C38 -3.4(11)
C42 N8 C38 C39 3.4(15)
Cu5 N8 C38 C39 -176.1(10)
C42 N8 C38 C37 -178.5(9)
Cu5 N8 C38 C37 2.1(10)
N7 C37 C38 N8 0.9(13)
N7 C37 C38 C39 179.0(11)
N8 C38 C39 C40 -2(2)
C37 C38 C39 C40 179.8(12)
C38 C39 C40 C41 1(2)
C39 C40 C41 C42 0(2)
C38 N8 C42 C41 -3.1(17)
Cu5 N8 C42 C41 176.2(10)
C38 N8 C42 Br3 179.3(7)
Cu5 N8 C42 Br3 -1.4(13)
C40 C41 C42 N8 2(2)
C40 C41 C42 Br3 179.2(12)
C54 N9 C50 C51 -1.4(12)
Cu1 N9 C50 C51 162.4(6)
C54 N9 C50 Br5 178.3(5)
Cu1 N9 C50 Br5 -18.0(9)
N9 C50 C51 C52 1.7(13)
Br5 C50 C51 C52 -178.0(7)
C50 C51 C52 C53 -0.5(14)
C51 C52 C53 C54 -0.9(14)
C50 N9 C54 C53 -0.1(11)
Cu1 N9 C54 C53 -166.7(7)
C50 N9 C54 C55 177.6(7)
Cu1 N9 C54 C55 11.0(8)
C52 C53 C54 N9 1.3(13)
C52 C53 C54 C55 -176.2(8)
C64 N10 C55 C54 179.5(6)
Cu1 N10 C55 C54 2.3(8)
N9 C54 C55 N10 -9.3(10)
C53 C54 C55 N10 168.3(8)
C62 N11 C56 C57 179.9(9)
Cu2 N11 C56 C57 -5.1(12)
C61 N12 C57 C58 -2(2)
Cu2 N12 C57 C58 167.9(13)
C61 N12 C57 C56 -178.3(10)
Cu2 N12 C57 C56 -8.1(13)
N11 C56 C57 C58 -166.9(14)
N11 C56 C57 N12 9.2(16)
N12 C57 C58 C59 -1(3)
C56 C57 C58 C59 174.6(15)
C57 C58 C59 C60 3(3)
C58 C59 C60 C61 -2(3)
C57 N12 C61 C60 4(2)
Cu2 N12 C61 C60 -164.1(14)
C57 N12 C61 Br6 177.8(9)
Cu2 N12 C61 Br6 9.9(15)
C59 C60 C61 N12 -2(3)
C59 C60 C61 Br6 -175.4(17)
C56 N11 C62 C67 38.7(12)
Cu2 N11 C62 C67 -135.5(7)
C56 N11 C62 C63 -144.7(9)
Cu2 N11 C62 C63 41.1(10)
C67 C62 C63 C64 -2.4(12)
N11 C62 C63 C64 -179.0(7)
C62 C63 C64 C65 4.6(11)
C62 C63 C64 N10 -178.8(7)
C55 N10 C64 C63 148.3(7)
Cu1 N10 C64 C63 -35.0(9)
C55 N10 C64 C65 -35.2(10)
Cu1 N10 C64 C65 141.5(6)
C63 C64 C65 C66 -3.8(11)
N10 C64 C65 C66 179.8(7)
C64 C65 C66 C67 0.8(11)
C64 C65 C66 C68 179.2(7)
C63 C62 C67 C66 -0.6(12)
N11 C62 C67 C66 175.8(7)
C65 C66 C67 C62 1.4(11)
C68 C66 C67 C62 -177.1(7)
C65 C66 C68 C69 -38.4(11)
C67 C66 C68 C69 140.0(8)
C65 C66 C68 C73 141.7(8)
C67 C66 C68 C73 -39.9(11)
C73 C68 C69 C70 -0.1(12)
C66 C68 C69 C70 180.0(7)
C68 C69 C70 C71 -1.0(13)
C69 C70 C71 C72 2.4(12)
C69 C70 C71 C74 -175.6(8)
C70 C71 C72 C73 -2.9(12)
C74 C71 C72 C73 175.2(7)
C71 C72 C73 C68 1.8(12)
C69 C68 C73 C72 -0.3(11)
C66 C68 C73 C72 179.6(7)
C70 C71 C74 C75 41.4(12)
C72 C71 C74 C75 -136.5(9)
C70 C71 C74 C79 -141.7(9)
C72 C71 C74 C79 40.4(12)
C79 C74 C75 C76 -0.6(13)
C71 C74 C75 C76 176.4(9)
C74 C75 C76 C77 1.4(14)
C74 C75 C76 N13 -177.3(8)
C80 N13 C76 C75 173.2(10)
Cu8 N13 C76 C75 -0.5(12)
C80 N13 C76 C77 -5.5(15)
Cu8 N13 C76 C77 -179.2(7)
C75 C76 C77 C78 -0.4(14)
N13 C76 C77 C78 178.2(9)
C76 C77 C78 C79 -1.3(14)
C76 C77 C78 N15 -174.5(8)
C86 N15 C78 C77 -22.2(13)
Cu7 N15 C78 C77 158.0(7)
C86 N15 C78 C79 164.3(9)
Cu7 N15 C78 C79 -15.5(12)
C77 C78 C79 C74 2.1(14)
N15 C78 C79 C74 175.6(8)
C75 C74 C79 C78 -1.1(13)
C71 C74 C79 C78 -178.1(8)
C76 N13 C80 C81 175.4(10)
Cu8 N13 C80 C81 -10.1(14)
C85 N14 C81 C82 4.1(17)
Cu8 N14 C81 C82 -161.8(11)
C85 N14 C81 C80 -176.8(10)
Cu8 N14 C81 C80 17.4(12)
N13 C80 C81 N14 -5.3(16)
N13 C80 C81 C82 173.9(12)
N14 C81 C82 C83 -2(2)
C80 C81 C82 C83 178.9(13)
C81 C82 C83 C84 0(2)
C82 C83 C84 C85 0(2)
C81 N14 C85 C84 -4.3(17)
Cu8 N14 C85 C84 158.3(9)
C81 N14 C85 Br8 175.3(8)
Cu8 N14 C85 Br8 -22.1(13)
C83 C84 C85 N14 2.5(19)
C83 C84 C85 Br8 -177.1(10)
C78 N15 C86 C87 177.4(8)
Cu7 N15 C86 C87 -2.7(11)
C91 N16 C87 C88 1.0(14)
Cu7 N16 C87 C88 173.6(8)
C91 N16 C87 C86 -178.3(8)
Cu7 N16 C87 C86 -5.7(10)
N15 C86 C87 N16 5.8(13)
N15 C86 C87 C88 -173.4(10)
N16 C87 C88 C89 -1.2(17)
C86 C87 C88 C89 178.0(11)
C87 C88 C89 C90 1.1(19)
C88 C89 C90 C91 -0.9(18)
C87 N16 C91 C90 -0.9(14)
Cu7 N16 C91 C90 -171.7(8)
C87 N16 C91 Br7 176.8(6)
Cu7 N16 C91 Br7 6.0(11)
C89 C90 C91 N16 0.8(17)
C89 C90 C91 Br7 -176.8(9)
C104 N17 C100 C101 0.1(13)
Cu2 N17 C100 C101 -166.8(7)
C104 N17 C100 Br14 178.8(6)
Cu2 N17 C100 Br14 11.9(10)
N17 C100 C101 C102 -0.3(15)
Br14 C100 C101 C102 -178.9(8)
C100 C101 C102 C103 -0.6(15)
C101 C102 C103 C104 1.6(15)
C100 N17 C104 C103 1.0(13)
Cu2 N17 C104 C103 170.1(8)
C100 N17 C104 C105 -177.0(8)
Cu2 N17 C104 C105 -7.8(9)
C102 C103 C104 N17 -1.8(15)
C102 C103 C104 C105 175.9(9)
C114 N18 C105 C104 176.7(8)
Cu2 N18 C105 C104 0.5(10)
N17 C104 C105 N18 5.0(12)
C103 C104 C105 N18 -172.9(9)
C112 N19 C106 C107 -178.7(10)
Cu4 N19 C106 C107 -3.0(14)
C111 N20 C107 C108 -6(2)
Cu4 N20 C107 C108 -164.8(13)
C111 N20 C107 C106 175.1(13)
Cu4 N20 C107 C106 16.7(17)
N19 C106 C107 N20 -9.4(19)
N19 C106 C107 C108 172.0(14)
N20 C107 C108 C109 4(3)
C106 C107 C108 C109 -177.2(16)
C107 C108 C109 C110 0(3)
C106 N19 C112 C113 4.2(15)
Cu4 N19 C112 C113 -171.1(7)
C106 N19 C112 C117 -179.7(10)
Cu4 N19 C112 C117 5.0(12)
C117 C112 C113 C114 0.3(13)
N19 C112 C113 C114 176.2(8)
C112 C113 C114 C115 0.7(13)
C112 C113 C114 N18 -174.8(8)
C105 N18 C114 C113 -18.6(13)
Cu2 N18 C114 C113 157.0(7)
C105 N18 C114 C115 165.6(8)
Cu2 N18 C114 C115 -18.8(10)
C113 C114 C115 C116 -1.7(13)
N18 C114 C115 C116 174.2(8)
C114 C115 C116 C117 1.6(13)
C114 C115 C116 C118 -170.3(8)
C115 C116 C117 C112 -0.7(14)
C118 C116 C117 C112 171.1(9)
C113 C112 C117 C116 -0.3(14)
N19 C112 C117 C116 -176.6(9)
C117 C116 C118 C123 -33.5(13)
C115 C116 C118 C123 138.1(9)
C117 C116 C118 C119 150.3(9)
C115 C116 C118 C119 -38.1(13)
C123 C118 C119 C120 -1.9(13)
C116 C118 C119 C120 174.4(8)
C118 C119 C120 C121 0.0(13)
C119 C120 C121 C122 1.6(13)
C119 C120 C121 C124 -179.2(8)
C120 C121 C122 C123 -1.5(13)
C124 C121 C122 C123 179.4(8)
C121 C122 C123 C118 -0.4(13)
C119 C118 C123 C122 2.1(13)
C116 C118 C123 C122 -174.3(8)
C120 C121 C124 C125 40.5(12)
C122 C121 C124 C125 -140.3(8)
C120 C121 C124 C129 -140.1(8)
C122 C121 C124 C129 39.0(11)
C129 C124 C125 C126 -0.5(11)
C121 C124 C125 C126 178.9(7)
C124 C125 C126 N22 180.0(7)
C124 C125 C126 C127 3.6(11)
C130 N22 C126 C125 29.1(11)
Cu7 N22 C126 C125 -142.1(6)
C130 N22 C126 C127 -154.5(7)
Cu7 N22 C126 C127 34.3(9)
C125 C126 C127 C128 -5.3(11)
N22 C126 C127 C128 178.1(7)
C126 C127 C128 C129 3.8(11)
C126 C127 C128 N23 178.1(7)
C136 N23 C128 C127 145.5(8)
Cu6 N23 C128 C127 -43.3(10)
C136 N23 C128 C129 -40.1(11)
Cu6 N23 C128 C129 131.1(7)
C127 C128 C129 C124 -0.6(12)
N23 C128 C129 C124 -174.9(7)
C125 C124 C129 C128 -1.1(11)
C121 C124 C129 C128 179.5(7)
C126 N22 C130 C131 -177.0(7)
Cu7 N22 C130 C131 -4.6(9)
C135 N21 C131 C132 3.1(14)
Cu7 N21 C131 C132 178.8(9)
C135 N21 C131 C130 -178.6(8)
Cu7 N21 C131 C130 -2.9(9)
N22 C130 C131 N21 5.2(12)
N22 C130 C131 C132 -176.5(9)
N21 C131 C132 C133 -2.5(18)
C130 C131 C132 C133 179.4(11)
C131 C132 C133 C134 1(2)
C132 C133 C134 C135 0(3)
C131 N21 C135 C134 -2.1(16)
Cu7 N21 C135 C134 -176.7(9)
C131 N21 C135 Br16 -179.7(7)
Cu7 N21 C135 Br16 5.7(12)
C133 C134 C135 N21 1(2)
C133 C134 C135 Br16 178.0(12)
C128 N23 C136 C138 171.6(7)
Cu6 N23 C136 C138 -0.8(10)
C178 N31 C137 C139 178.8(9)
Cu5 N31 C137 C139 0.6(13)
C146 N24 C138 C141 -2.9(15)
Cu6 N24 C138 C141 -171.7(8)
C146 N24 C138 C136 179.6(8)
Cu6 N24 C138 C136 10.8(10)
N23 C136 C138 N24 -7.1(12)
N23 C136 C138 C141 175.3(9)
C147 N32 C139 C140 0.7(16)
Cu5 N32 C139 C140 165.8(10)
C147 N32 C139 C137 -176.0(10)
Cu5 N32 C139 C137 -10.8(12)
N31 C137 C139 N32 6.9(15)
N31 C137 C139 C140 -169.7(12)
N32 C139 C140 C142 2.3(19)
C137 C139 C140 C142 178.6(12)
N24 C138 C141 C143 1.8(16)
C136 C138 C141 C143 179.1(10)
C139 C140 C142 C144 -3(2)
C138 C141 C143 C145 -0.2(18)
C140 C142 C144 C147 1(2)
C141 C143 C145 C146 0(2)
C138 N24 C146 C145 2.4(15)
Cu6 N24 C146 C145 168.9(8)
C138 N24 C146 Br15 -179.6(7)
Cu6 N24 C146 Br15 -13.1(12)
C143 C145 C146 N24 -1.0(18)
C143 C145 C146 Br15 -179.0(10)
C139 N32 C147 C144 -2.7(16)
Cu5 N32 C147 C144 -165.3(9)
C139 N32 C147 Br10 178.9(8)
Cu5 N32 C147 Br10 16.2(12)
C142 C144 C147 N32 1.6(19)
C142 C144 C147 Br10 180.0(10)
N26 Cu4 N25 C154 -6.5(4)
N20 Cu4 N25 C154 132.1(4)
N19 Cu4 N25 C154 -136.5(4)
N26 Cu4 N25 C150 176.9(5)
N20 Cu4 N25 C150 -44.5(6)
N19 Cu4 N25 C150 47.0(6)
C150 N25 C154 C153 0.0
Cu4 N25 C154 C153 -176.9(5)
C150 N25 C154 C155 -175.2(8)
Cu4 N25 C154 C155 7.8(7)
N25 C154 C153 C152 0.0
C155 C154 C153 C152 174.6(9)
C154 C153 C152 C151 0.0
C153 C152 C151 C150 0.0
C152 C151 C150 N25 0.0
C152 C151 C150 Br11 -177.2(6)
C152 C151 C150 Br21 166.5(10)
C154 N25 C150 C151 0.0
Cu4 N25 C150 C151 176.3(6)
C154 N25 C150 Br11 177.0(7)
Cu4 N25 C150 Br11 -6.8(7)
C154 N25 C150 Br21 -169.7(7)
Cu4 N25 C150 Br21 6.5(8)
C164 N26 C155 C154 175.1(8)
Cu4 N26 C155 C154 -0.8(12)
N25 C154 C155 N26 -5.1(12)
C153 C154 C155 N26 -180.0(7)
C162 N27 C156 C157 179.3(9)
Cu3 N27 C156 C157 -4.0(14)
N3' Cu3 N28 C157 -126.3(6)
N27 Cu3 N28 C157 7.1(5)
N4 Cu3 N28 C157 139.2(5)
N3 Cu3 N28 C157 -122.3(5)
N3' Cu3 N28 C161 36.3(7)
N27 Cu3 N28 C161 169.7(6)
N4 Cu3 N28 C161 -58.2(7)
N3 Cu3 N28 C161 40.3(7)
C161 N28 C157 C158 0.0
Cu3 N28 C157 C158 164.0(6)
C161 N28 C157 C156 -174.3(9)
Cu3 N28 C157 C156 -10.3(8)
N27 C156 C157 C158 -163.5(9)
N27 C156 C157 N28 10.2(14)
N28 C157 C158 C159 0.0
C156 C157 C158 C159 173.2(11)
C157 C158 C159 C160 0.0
C158 C159 C160 C161 0.0
C159 C160 C161 N28 0.0
C159 C160 C161 Br12 168.4(9)
C159 C160 C161 Br22 -155.5(9)
C157 N28 C161 C160 0.0
Cu3 N28 C161 C160 -161.1(7)
C157 N28 C161 Br12 -169.2(9)
Cu3 N28 C161 Br12 29.7(8)
C157 N28 C161 Br22 157.6(8)
Cu3 N28 C161 Br22 -3.5(8)
C156 N27 C162 C163 -148.7(10)
Cu3 N27 C162 C163 35.0(11)
C156 N27 C162 C167 36.7(14)
Cu3 N27 C162 C167 -139.5(8)
C167 C162 C163 C164 -2.2(14)
N27 C162 C163 C164 -176.8(8)
C162 C163 C164 C165 3.6(13)
C162 C163 C164 N26 179.3(8)
C155 N26 C164 C163 152.5(10)
Cu4 N26 C164 C163 -32.2(11)
C155 N26 C164 C165 -32.0(13)
Cu4 N26 C164 C165 143.4(7)
C163 C164 C165 C166 -1.9(13)
N26 C164 C165 C166 -177.5(8)
C164 C165 C166 C167 -1.5(13)
C164 C165 C166 C168 177.1(8)
C165 C166 C167 C162 2.9(13)
C168 C166 C167 C162 -175.5(8)
C163 C162 C167 C166 -1.2(13)
N27 C162 C167 C166 173.1(8)
C167 C166 C168 C173 -40.5(13)
C165 C166 C168 C173 141.0(9)
C167 C166 C168 C169 137.5(10)
C165 C166 C168 C169 -41.0(13)
C173 C168 C169 C170 -1.5(14)
C166 C168 C169 C170 -179.5(9)
C168 C169 C170 C171 -0.9(15)
C169 C170 C171 C172 2.7(14)
C169 C170 C171 C174 -174.4(9)
C170 C171 C172 C173 -2.2(14)
C174 C171 C172 C173 174.9(9)
C169 C168 C173 C172 2.0(14)
C166 C168 C173 C172 -179.9(9)
C171 C172 C173 C168 -0.1(15)
C172 C171 C174 C179 38.6(15)
C170 C171 C174 C179 -144.3(10)
C172 C171 C174 C175 -133.7(10)
C170 C171 C174 C175 43.3(14)
C179 C174 C175 C176 -0.4(16)
C171 C174 C175 C176 172.1(9)
C174 C175 C176 C177 -0.4(15)
C174 C175 C176 N29 -173.7(9)
C180 N29 C176 C177 11.4(14)
Cu6 N29 C176 C177 -165.6(8)
C180 N29 C176 C175 -175.5(9)
Cu6 N29 C176 C175 7.5(12)
C175 C176 C177 C178 1.8(15)
N29 C176 C177 C178 174.5(9)
C176 C177 C178 C179 -2.3(16)
C176 C177 C178 N31 -176.1(10)
C137 N31 C178 C177 -19.4(17)
Cu5 N31 C178 C177 158.5(8)
C137 N31 C178 C179 166.5(10)
Cu5 N31 C178 C179 -15.5(13)
C175 C174 C179 C178 -0.2(17)
C171 C174 C179 C178 -172.7(10)
C177 C178 C179 C174 1.5(17)
N31 C178 C179 C174 175.9(10)
C176 N29 C180 C181 -175.4(8)
Cu6 N29 C180 C181 1.9(11)
C185 N30 C181 C182 -1.9(14)
Cu6 N30 C181 C182 -172.7(8)
C185 N30 C181 C180 177.5(8)
Cu6 N30 C181 C180 6.7(10)
N29 C180 C181 N30 -5.9(14)
N29 C180 C181 C182 173.5(10)
N30 C181 C182 C183 0.7(17)
C180 C181 C182 C183 -178.6(10)
C181 C182 C183 C184 0.9(18)
C182 C183 C184 C185 -1.1(18)
C181 N30 C185 C184 1.6(14)
Cu6 N30 C185 C184 170.5(7)
C181 N30 C185 Br9 -176.8(7)
Cu6 N30 C185 Br9 -7.9(10)
C183 C184 C185 N30 -0.1(16)
C183 C184 C185 Br9 178.3(9)
C108 C109 C110 C111 -1(3)
C107 N20 C111 C110 5(2)
Cu4 N20 C111 C110 159.8(12)
C107 N20 C111 Br13 150.5(13)
Cu4 N20 C111 Br13 -54.3(16)
C107 N20 C111 Br30 -176.3(12)
Cu4 N20 C111 Br30 -21.1(19)
C109 C110 C111 N20 -1(3)
C109 C110 C111 Br13 -144.2(16)
C109 C110 C111 Br30 179.9(15)
C53S O1S C50S C52S -171(2)
C50S O1S C53S C55S -159(3)
C50S O1S C53S C54S -145(7)

loop_
_platon_squeeze_void_nr
_platon_squeeze_void_average_x
_platon_squeeze_void_average_y
_platon_squeeze_void_average_z
_platon_squeeze_void_volume
_platon_squeeze_void_count_electrons
_platon_squeeze_void_content
1 0.167 0.250 -0.083 3173 820 ' '
2 0.629 -0.250 -0.121 3173 820 ' '
3 0.441 0.691 0.025 15 2 ' '
4 0.941 0.191 0.025 15 2 ' '
5 0.500 0.666 0.250 113 30 ' '
6 1.000 0.166 0.250 113 30 ' '
7 0.059 0.191 0.475 15 3 ' '
8 0.559 0.691 0.475 15 3 ' '
9 0.441 0.309 0.525 15 2 ' '
10 0.941 0.809 0.525 15 2 ' '
11 0.500 0.334 0.750 113 29 ' '
12 1.000 0.834 0.750 113 29 ' '
13 0.059 0.809 0.975 15 3 ' '
14 0.559 0.309 0.975 15 3 ' '
